data_7112101
loop_
_publ_author_name
'Brechin, Euan K. '
'Sanz, Sergio'
'Frost, Jamie M.'
'Lusby, Paul J.'
'Piligkos, Stergios'
'Pitak, Mateusz B.'
'Coles, Simon J.'

_publ_section_title
;
 'Converting' an hexametallic MnIII wheel to a dodecametallic MnIII wheel
 via ligand oximation
;
_journal_name_full Chem.Commun.
_journal_page_first 3310
_journal_paper_doi 10.1039/c3cc49583c
_journal_volume 50
_journal_year 2014
_chemical_formula_moiety 'C80 H148 Mn12 N8 O40'
_chemical_formula_sum 'C80 H148 Mn12 N8 O40'
_chemical_formula_weight 2521.34
_chemical_name_systematic
;
 ?
;
_space_group_crystal_system monoclinic
_space_group_IT_number 14
_space_group_name_Hall '-P 2yn'
_space_group_name_H-M_alt 'P 1 21/n 1'
_symmetry_space_group_name_Hall '-P 2yn'
_symmetry_space_group_name_H-M 'P 1 21/n 1'
_atom_sites_solution_hydrogens mixed
_audit_creation_method SHELXL-2013
_cell_angle_alpha 90
_cell_angle_beta 114.966(4)
_cell_angle_gamma 90
_cell_formula_units_Z 4
_cell_length_a 18.454(6)
_cell_length_b 37.410(11)
_cell_length_c 20.409(7)
_cell_measurement_reflns_used 22879
_cell_measurement_temperature 100(2)
_cell_measurement_theta_max 27.7
_cell_measurement_theta_min 2.5
_cell_volume 12773(7)
_computing_cell_refinement 'CrystalClear-SM Expert 3.1ba16 (Rigaku, 2012)'
_computing_data_collection 'CrystalClear-SM Expert 3.1ba16 (Rigaku, 2012)'
_computing_data_reduction 'CrystalClear-SM Expert 3.1ba16 (Rigaku, 2012)'
_computing_structure_refinement 'SHELXL-2013 (Sheldrick, 2013)'
_computing_structure_solution 'Superflip, J. Appl. Cryst. 2007, 40, 786-790'
_diffrn_ambient_temperature 100
_diffrn_detector CCD
_diffrn_detector_area_resol_mean 28.5714
_diffrn_measured_fraction_theta_full 0.962
_diffrn_measured_fraction_theta_max 0.986
_diffrn_measurement_device
;
AFC12 (Right): Kappa 3 circle
;
_diffrn_measurement_device_type
;
Rigaku Saturn724+ (2x2 bin mode)
;
_diffrn_measurement_method 'profile data from \w-scans'
_diffrn_measurement_specimen_support Mitegen
_diffrn_radiation_monochromator Confocal
_diffrn_radiation_type 'Mo K\a'
_diffrn_radiation_wavelength 0.71075
_diffrn_reflns_av_R_equivalents 0.1745
_diffrn_reflns_av_unetI/netI 0.1014
_diffrn_reflns_Laue_measured_fraction_full 0.962
_diffrn_reflns_Laue_measured_fraction_max 0.986
_diffrn_reflns_limit_h_max 21
_diffrn_reflns_limit_h_min -21
_diffrn_reflns_limit_k_max 44
_diffrn_reflns_limit_k_min -44
_diffrn_reflns_limit_l_max 23
_diffrn_reflns_limit_l_min -24
_diffrn_reflns_number 127080
_diffrn_reflns_point_group_measured_fraction_full 0.962
_diffrn_reflns_point_group_measured_fraction_max 0.986
_diffrn_reflns_theta_full 25.242
_diffrn_reflns_theta_max 25.028
_diffrn_reflns_theta_min 2.928
_diffrn_source 'Rotating Anode'
_diffrn_source_current 55.0
_diffrn_source_power 2.5
_diffrn_source_voltage 45.0
_exptl_absorpt_coefficient_mu 1.212
_exptl_absorpt_correction_T_max 1.000
_exptl_absorpt_correction_T_min 0.685
_exptl_absorpt_correction_type multi-scan
_exptl_absorpt_process_details 'CrystalClear-SM Expert 3.1ba16 (Rigaku, 2012)'
_exptl_crystal_colour brown
_exptl_crystal_density_diffrn 1.311
_exptl_crystal_description Plate
_exptl_crystal_F_000 5216
_exptl_crystal_size_max 0.070
_exptl_crystal_size_mid 0.060
_exptl_crystal_size_min 0.020
_refine_diff_density_max 0.777
_refine_diff_density_min -0.630
_refine_diff_density_rms 0.100
_refine_ls_extinction_method none
_refine_ls_goodness_of_fit_ref 1.009
_refine_ls_hydrogen_treatment mixed
_refine_ls_matrix_type full
_refine_ls_number_parameters 1305
_refine_ls_number_reflns 22227
_refine_ls_number_restraints 13
_refine_ls_restrained_S_all 1.009
_refine_ls_R_factor_all 0.1285
_refine_ls_R_factor_gt 0.0685
_refine_ls_shift/su_max 0.002
_refine_ls_shift/su_mean 0.000
_refine_ls_structure_factor_coef Fsqd
_refine_ls_weighting_details 'w=1/[\s^2^(Fo^2^)+(0.0910P)^2^+19.3809P] where P=(Fo^2^+2Fc^2^)/3'
_refine_ls_weighting_scheme calc
_refine_ls_wR_factor_gt 0.1637
_refine_ls_wR_factor_ref 0.1988
_reflns_Friedel_coverage 0.000
_reflns_number_gt 12842
_reflns_number_total 22227
_reflns_threshold_expression 'I > 2\s(I)'
_cod_data_source_file c3cc49583c2.cif
_cod_data_source_block complex2
_cod_database_code 7112101
_shelx_space_group_comment
;
The symmetry employed for this shelxl refinement is uniquely defined
by the following loop, which should always be used as a source of
symmetry information in preference to the above space-group names.
They are only intended as comments.
;
_shelx_estimated_absorpt_t_min 0.920
_shelx_estimated_absorpt_t_max 0.976

loop_
_space_group_symop_operation_xyz
'x, y, z'
'-x+1/2, y+1/2, -z+1/2'
'-x, -y, -z'
'x-1/2, -y-1/2, z-1/2'

loop_
_atom_site_label
_atom_site_type_symbol
_atom_site_fract_x
_atom_site_fract_y
_atom_site_fract_z
_atom_site_U_iso_or_equiv
_atom_site_adp_type
_atom_site_occupancy
_atom_site_site_symmetry_order
_atom_site_calc_flag
_atom_site_refinement_flags_posn
_atom_site_refinement_flags_adp
C1 C 0.7026(6) 0.9067(2) 1.0845(4) 0.061(2) Uani 1 1 d . .
H1A H 0.6651 0.9249 1.0860 0.091 Uiso 1 1 calc R U
H1B H 0.7484 0.9183 1.0810 0.091 Uiso 1 1 calc R U
H1C H 0.7214 0.8923 1.1288 0.091 Uiso 1 1 calc R U
C2 C 0.6622(5) 0.8834(2) 1.0214(4) 0.0468(18) Uani 1 1 d . .
C3 C 0.6173(5) 0.8516(2) 1.0249(4) 0.0426(17) Uani 1 1 d . .
C4 C 0.5832(5) 0.8498(2) 1.0748(4) 0.052(2) Uani 1 1 d . .
H4 H 0.5897 0.8694 1.1062 0.062 Uiso 1 1 calc R U
C5 C 0.5407(5) 0.8203(2) 1.0792(4) 0.053(2) Uani 1 1 d . .
C6 C 0.5347(5) 0.7906(2) 1.0365(4) 0.0487(19) Uani 1 1 d . .
H6 H 0.5086 0.7697 1.0421 0.058 Uiso 1 1 calc R U
C7 C 0.5663(4) 0.7909(2) 0.9859(4) 0.0425(17) Uani 1 1 d . .
C8 C 0.6088(4) 0.82158(19) 0.9801(4) 0.0386(16) Uani 1 1 d . .
C9 C 0.5033(6) 0.8196(3) 1.1332(5) 0.066(3) Uani 1 1 d . .
H9A H 0.5453 0.8221 1.1823 0.099 Uiso 1 1 calc R U
H9B H 0.4752 0.7969 1.1289 0.099 Uiso 1 1 calc R U
H9C H 0.4653 0.8394 1.1229 0.099 Uiso 1 1 calc R U
C10 C 0.5569(4) 0.7600(2) 0.9360(4) 0.0417(17) Uani 1 1 d . .
H10A H 0.6063 0.7576 0.9285 0.050 Uiso 1 1 calc R U
H10B H 0.5502 0.7378 0.9592 0.050 Uiso 1 1 calc R U
C11 C 0.4103(5) 0.7604(2) 0.8715(4) 0.0470(18) Uani 1 1 d . .
H11A H 0.3730 0.7452 0.8321 0.056 Uiso 1 1 calc R U
H11B H 0.4200 0.7489 0.9182 0.056 Uiso 1 1 calc R U
C12 C 0.3744(5) 0.7965(2) 0.8678(4) 0.0494(19) Uani 1 1 d . .
H12A H 0.3217 0.7938 0.8692 0.059 Uiso 1 1 calc R U
H12B H 0.4092 0.8106 0.9105 0.059 Uiso 1 1 calc R U
C13 C 0.4935(5) 0.73657(19) 0.8153(4) 0.0422(17) Uani 1 1 d . .
H13A H 0.4841 0.7127 0.8313 0.051 Uiso 1 1 calc R U
H13B H 0.5481 0.7368 0.8175 0.051 Uiso 1 1 calc R U
C14 C 0.4331(5) 0.74295(19) 0.7378(4) 0.0430(17) Uani 1 1 d . .
H14A H 0.4465 0.7278 0.7047 0.052 Uiso 1 1 calc R U
H14B H 0.3790 0.7363 0.7325 0.052 Uiso 1 1 calc R U
C15 C 0.5814(6) 0.8984(3) 0.7375(4) 0.064(2) Uani 1 1 d . .
H15A H 0.6135 0.8813 0.7246 0.096 Uiso 1 1 calc R U
H15B H 0.5834 0.9219 0.7170 0.096 Uiso 1 1 calc R U
H15C H 0.5259 0.8901 0.7183 0.096 Uiso 1 1 calc R U
C16 C 0.8008(5) 0.8434(2) 0.9403(4) 0.0489(19) Uani 1 1 d . .
H16A H 0.8536 0.8488 0.9422 0.073 Uiso 1 1 calc R U
H16B H 0.7904 0.8177 0.9327 0.073 Uiso 1 1 calc R U
H16C H 0.7993 0.8504 0.9859 0.073 Uiso 1 1 calc R U
C17 C 0.6092(5) 0.8007(2) 0.7691(5) 0.0494(19) Uani 1 1 d . .
H17A H 0.6358 0.7842 0.8096 0.074 Uiso 1 1 calc R U
H17B H 0.6495 0.8130 0.7579 0.074 Uiso 1 1 calc R U
H17C H 0.5731 0.7873 0.7267 0.074 Uiso 1 1 calc R U
C18 C 0.4560(5) 0.8814(3) 0.8789(5) 0.062(2) Uani 1 1 d . .
H18A H 0.4051 0.8882 0.8391 0.092 Uiso 1 1 calc R U
H18B H 0.4876 0.9030 0.8996 0.092 Uiso 1 1 calc R U
H18C H 0.4456 0.8689 0.9162 0.092 Uiso 1 1 calc R U
C19 C 0.3572(5) 0.8752(2) 0.6706(4) 0.052(2) Uani 1 1 d . .
H19A H 0.3441 0.8817 0.6203 0.077 Uiso 1 1 calc R U
H19B H 0.3929 0.8932 0.7030 0.077 Uiso 1 1 calc R U
H19C H 0.3079 0.8740 0.6777 0.077 Uiso 1 1 calc R U
C20 C 0.1864(5) 0.8075(3) 0.6448(5) 0.069(3) Uani 1 1 d D .
H20A H 0.1568 0.7991 0.5950 0.103 Uiso 1 1 calc R U
H20B H 0.1891 0.8337 0.6450 0.103 Uiso 1 1 calc R U
H20C H 0.1590 0.7997 0.6743 0.103 Uiso 1 1 calc R U
C21 C 0.1477(5) 0.8461(2) 0.4351(4) 0.0509(19) Uani 1 1 d . .
H21A H 0.1295 0.8347 0.4687 0.076 Uiso 1 1 calc R U
H21B H 0.1024 0.8487 0.3877 0.076 Uiso 1 1 calc R U
H21C H 0.1697 0.8697 0.4536 0.076 Uiso 1 1 calc R U
C22 C 0.2105(5) 0.82360(19) 0.4278(4) 0.0412(17) Uani 1 1 d . .
C23 C 0.2041(4) 0.8100(2) 0.3578(4) 0.0430(17) Uani 1 1 d . .
C24 C 0.1626(5) 0.8312(2) 0.2959(4) 0.0469(18) Uani 1 1 d . .
H24 H 0.1368 0.8525 0.2999 0.056 Uiso 1 1 calc R U
C25 C 0.1592(5) 0.8212(2) 0.2296(4) 0.0489(19) Uani 1 1 d . .
C26 C 0.1974(5) 0.7897(2) 0.2260(4) 0.052(2) Uani 1 1 d . .
H26 H 0.1953 0.7826 0.1805 0.062 Uiso 1 1 calc R U
C27 C 0.2381(4) 0.7683(2) 0.2850(4) 0.0451(18) Uani 1 1 d . .
C28 C 0.2409(4) 0.7782(2) 0.3526(4) 0.0429(17) Uani 1 1 d . .
C29 C 0.1161(6) 0.8446(2) 0.1642(4) 0.064(2) Uani 1 1 d . .
H29A H 0.1452 0.8445 0.1337 0.096 Uiso 1 1 calc R U
H29B H 0.1133 0.8691 0.1799 0.096 Uiso 1 1 calc R U
H29C H 0.0619 0.8354 0.1366 0.096 Uiso 1 1 calc R U
C30 C 0.2796(5) 0.7347(2) 0.2785(4) 0.0471(19) Uani 1 1 d . .
H30A H 0.2511 0.7255 0.2286 0.056 Uiso 1 1 calc R U
H30B H 0.2745 0.7165 0.3115 0.056 Uiso 1 1 calc R U
C31 C 0.3798(5) 0.7658(2) 0.2489(4) 0.054(2) Uani 1 1 d . .
H31A H 0.3524 0.7881 0.2515 0.065 Uiso 1 1 calc R U
H31B H 0.3557 0.7575 0.1981 0.065 Uiso 1 1 calc R U
C33 C 0.3972(6) 0.7037(2) 0.2868(5) 0.063(2) Uani 1 1 d . .
H33A H 0.4331 0.7063 0.2622 0.076 Uiso 1 1 calc R U
H33B H 0.3520 0.6881 0.2567 0.076 Uiso 1 1 calc R U
C34 C 0.4424(6) 0.6868(2) 0.3602(5) 0.062(2) Uani 1 1 d . .
H34A H 0.4048 0.6817 0.3822 0.074 Uiso 1 1 calc R U
H34B H 0.4658 0.6638 0.3545 0.074 Uiso 1 1 calc R U
C35 C 0.4804(6) 0.8304(2) 0.5734(5) 0.060(2) Uani 1 1 d . .
H35A H 0.5105 0.8253 0.5448 0.090 Uiso 1 1 calc R U
H35B H 0.5178 0.8362 0.6231 0.090 Uiso 1 1 calc R U
H35C H 0.4448 0.8508 0.5522 0.090 Uiso 1 1 calc R U
C36 C 0.2617(5) 0.7386(2) 0.5589(4) 0.0470(18) Uani 1 1 d . .
H36A H 0.2629 0.7273 0.6027 0.071 Uiso 1 1 calc R U
H36B H 0.2546 0.7202 0.5225 0.071 Uiso 1 1 calc R U
H36C H 0.2172 0.7556 0.5398 0.071 Uiso 1 1 calc R U
C37 C 0.4720(5) 0.7151(2) 0.5421(5) 0.059(2) Uani 1 1 d . .
H37A H 0.5109 0.7014 0.5314 0.089 Uiso 1 1 calc R U
H37B H 0.4327 0.6987 0.5464 0.089 Uiso 1 1 calc R U
H37C H 0.4997 0.7280 0.5877 0.089 Uiso 1 1 calc R U
C38 C 0.3969(5) 0.8299(2) 0.3836(4) 0.0457(18) Uani 1 1 d . .
H38A H 0.4394 0.8337 0.3674 0.069 Uiso 1 1 calc R U
H38B H 0.3978 0.8494 0.4161 0.069 Uiso 1 1 calc R U
H38C H 0.3450 0.8295 0.3415 0.069 Uiso 1 1 calc R U
C39 C 0.6374(6) 0.7689(3) 0.5513(5) 0.068(3) Uani 1 1 d . .
H39A H 0.6602 0.7449 0.5563 0.102 Uiso 1 1 calc R U
H39B H 0.6068 0.7707 0.5805 0.102 Uiso 1 1 calc R U
H39C H 0.6805 0.7866 0.5680 0.102 Uiso 1 1 calc R U
C40 C 0.6478(8) 0.7038(3) 0.3458(8) 0.111(5) Uani 1 1 d D .
H40A H 0.5958 0.6994 0.3054 0.167 Uiso 1 1 calc R U
H40B H 0.6737 0.6810 0.3658 0.167 Uiso 1 1 calc R U
H40C H 0.6817 0.7175 0.3287 0.167 Uiso 1 1 calc R U
C41 C 0.7005(5) 0.7775(2) 0.2239(4) 0.053(2) Uani 1 1 d . .
H41A H 0.6635 0.7618 0.2333 0.080 Uiso 1 1 calc R U
H41B H 0.7452 0.7634 0.2238 0.080 Uiso 1 1 calc R U
H41C H 0.6723 0.7891 0.1768 0.080 Uiso 1 1 calc R U
C42 C 0.7314(5) 0.8051(2) 0.2811(4) 0.0447(18) Uani 1 1 d . .
C43 C 0.8003(4) 0.82745(19) 0.2903(4) 0.0383(16) Uani 1 1 d . .
C44 C 0.8206(5) 0.8323(2) 0.2329(4) 0.0441(18) Uani 1 1 d . .
H44 H 0.7879 0.8217 0.1878 0.053 Uiso 1 1 calc R U
C45 C 0.8870(5) 0.8521(2) 0.2386(4) 0.0459(19) Uani 1 1 d . .
C46 C 0.9312(4) 0.8684(2) 0.3031(4) 0.0420(17) Uani 1 1 d . .
H46 H 0.9757 0.8826 0.3075 0.050 Uiso 1 1 calc R U
C47 C 0.9136(4) 0.8651(2) 0.3618(4) 0.0444(18) Uani 1 1 d . .
C48 C 0.8497(5) 0.8431(2) 0.3574(4) 0.0437(18) Uani 1 1 d . .
C49 C 0.9091(5) 0.8551(2) 0.1762(4) 0.055(2) Uani 1 1 d . .
H49A H 0.9334 0.8786 0.1774 0.082 Uiso 1 1 calc R U
H49B H 0.8610 0.8526 0.1308 0.082 Uiso 1 1 calc R U
H49C H 0.9473 0.8363 0.1795 0.082 Uiso 1 1 calc R U
C50 C 0.9600(4) 0.8844(2) 0.4324(4) 0.0430(17) Uani 1 1 d . .
H50A H 0.9653 0.8685 0.4729 0.052 Uiso 1 1 calc R U
H50B H 1.0144 0.8897 0.4368 0.052 Uiso 1 1 calc R U
C51 C 0.9213(5) 0.9454(2) 0.3850(5) 0.052(2) Uani 1 1 d . .
H51A H 0.9588 0.9377 0.3645 0.063 Uiso 1 1 calc R U
H51B H 0.9400 0.9687 0.4092 0.063 Uiso 1 1 calc R U
C52 C 0.8393(5) 0.9497(2) 0.3250(5) 0.055(2) Uani 1 1 d . .
H52A H 0.8398 0.9692 0.2923 0.066 Uiso 1 1 calc R U
H52B H 0.8233 0.9273 0.2966 0.066 Uiso 1 1 calc R U
C53 C 0.9639(5) 0.9330(2) 0.5127(4) 0.0487(19) Uani 1 1 d . .
H53A H 1.0173 0.9417 0.5194 0.058 Uiso 1 1 calc R U
H53B H 0.9718 0.9137 0.5481 0.058 Uiso 1 1 calc R U
C54 C 0.9184(5) 0.9635(2) 0.5272(5) 0.0496(19) Uani 1 1 d . .
H54A H 0.9434 0.9696 0.5793 0.060 Uiso 1 1 calc R U
H54B H 0.9205 0.9849 0.4996 0.060 Uiso 1 1 calc R U
C55 C 0.6128(5) 0.8614(2) 0.4584(4) 0.0489(19) Uani 1 1 d . .
H55A H 0.6534 0.8556 0.5068 0.073 Uiso 1 1 calc R U
H55B H 0.5599 0.8546 0.4547 0.073 Uiso 1 1 calc R U
H55C H 0.6136 0.8872 0.4498 0.073 Uiso 1 1 calc R U
C56 C 0.7904(6) 0.7671(3) 0.4852(6) 0.077(3) Uani 1 1 d . .
H56A H 0.7828 0.7497 0.5176 0.116 Uiso 1 1 calc R U
H56B H 0.8433 0.7782 0.5095 0.116 Uiso 1 1 calc R U
H56C H 0.7865 0.7549 0.4413 0.116 Uiso 1 1 calc R U
C57 C 0.8232(5) 0.8777(2) 0.5562(4) 0.054(2) Uani 1 1 d . .
H57A H 0.8755 0.8685 0.5623 0.081 Uiso 1 1 calc R U
H57B H 0.7977 0.8605 0.5759 0.081 Uiso 1 1 calc R U
H57C H 0.8304 0.9005 0.5818 0.081 Uiso 1 1 calc R U
C58 C 0.6717(5) 0.8961(2) 0.2757(4) 0.056(2) Uani 1 1 d . .
H58A H 0.6550 0.9212 0.2678 0.083 Uiso 1 1 calc R U
H58B H 0.6243 0.8807 0.2608 0.083 Uiso 1 1 calc R U
H58C H 0.7014 0.8902 0.2472 0.083 Uiso 1 1 calc R U
C59 C 0.6109(5) 0.9626(3) 0.3841(5) 0.065(2) Uani 1 1 d . .
H59A H 0.5816 0.9761 0.4064 0.097 Uiso 1 1 calc R U
H59B H 0.5825 0.9403 0.3638 0.097 Uiso 1 1 calc R U
H59C H 0.6149 0.9769 0.3455 0.097 Uiso 1 1 calc R U
C60 C 0.7309(7) 1.0448(3) 0.3811(6) 0.085(3) Uani 1 1 d D .
H60A H 0.6743 1.0384 0.3638 0.127 Uiso 1 1 calc R U
H60B H 0.7433 1.0493 0.3396 0.127 Uiso 1 1 calc R U
H60C H 0.7418 1.0663 0.4110 0.127 Uiso 1 1 calc R U
C61 C 0.5797(6) 1.0733(2) 0.5037(5) 0.065(2) Uani 1 1 d . .
H61A H 0.6083 1.0824 0.4761 0.097 Uiso 1 1 calc R U
H61B H 0.5527 1.0931 0.5156 0.097 Uiso 1 1 calc R U
H61C H 0.5400 1.0556 0.4747 0.097 Uiso 1 1 calc R U
C62 C 0.6381(5) 1.0562(2) 0.5722(4) 0.0436(17) Uani 1 1 d . .
C63 C 0.6516(5) 1.06967(19) 0.6445(4) 0.0441(18) Uani 1 1 d . .
C64 C 0.5901(5) 1.08735(19) 0.6547(4) 0.0437(17) Uani 1 1 d . .
H64 H 0.5401 1.0909 0.6145 0.052 Uiso 1 1 calc R U
C65 C 0.6006(5) 1.0999(2) 0.7228(5) 0.051(2) Uani 1 1 d . .
C66 C 0.6733(5) 1.0933(2) 0.7805(5) 0.0477(19) Uani 1 1 d . .
H66 H 0.6812 1.1016 0.8270 0.057 Uiso 1 1 calc R U
C67 C 0.7336(5) 1.07556(19) 0.7737(4) 0.0424(17) Uani 1 1 d . .
C68 C 0.7255(4) 1.06458(18) 0.7042(4) 0.0394(16) Uani 1 1 d . .
C69 C 0.5327(5) 1.1189(2) 0.7321(5) 0.057(2) Uani 1 1 d . .
H69A H 0.5220 1.1070 0.7698 0.086 Uiso 1 1 calc R U
H69B H 0.4845 1.1182 0.6864 0.086 Uiso 1 1 calc R U
H69C H 0.5478 1.1438 0.7460 0.086 Uiso 1 1 calc R U
C70 C 0.8093(5) 1.0666(2) 0.8391(4) 0.0474(19) Uani 1 1 d . .
H70A H 0.8549 1.0687 0.8257 0.057 Uiso 1 1 calc R U
H70B H 0.8172 1.0847 0.8769 0.057 Uiso 1 1 calc R U
C71 C 0.7477(5) 1.0273(2) 0.8959(4) 0.0479(18) Uani 1 1 d . .
H71A H 0.6960 1.0343 0.8563 0.057 Uiso 1 1 calc R U
H71B H 0.7589 1.0439 0.9369 0.057 Uiso 1 1 calc R U
C72 C 0.7421(5) 0.9895(2) 0.9196(4) 0.0485(19) Uani 1 1 d . .
H72A H 0.7896 0.9841 0.9650 0.058 Uiso 1 1 calc R U
H72B H 0.6940 0.9871 0.9292 0.058 Uiso 1 1 calc R U
C73 C 0.8916(5) 1.0253(2) 0.9300(4) 0.055(2) Uani 1 1 d . .
H73A H 0.8867 1.0139 0.9718 0.065 Uiso 1 1 calc R U
H73B H 0.9184 1.0487 0.9457 0.065 Uiso 1 1 calc R U
C74 C 0.9398(5) 1.0019(2) 0.9038(4) 0.053(2) Uani 1 1 d . .
H74A H 0.9445 1.0133 0.8619 0.064 Uiso 1 1 calc R U
H74B H 0.9942 0.9987 0.9426 0.064 Uiso 1 1 calc R U
C75 C 0.6772(5) 0.9397(2) 0.5896(5) 0.054(2) Uani 1 1 d . .
H75A H 0.6800 0.9324 0.6368 0.081 Uiso 1 1 calc R U
H75B H 0.6775 0.9183 0.5618 0.081 Uiso 1 1 calc R U
H75C H 0.6279 0.9532 0.5632 0.081 Uiso 1 1 calc R U
C76 C 0.8489(5) 1.0484(2) 0.5741(5) 0.053(2) Uani 1 1 d . .
H76A H 0.8755 1.0478 0.5415 0.080 Uiso 1 1 calc R U
H76B H 0.8846 1.0594 0.6201 0.080 Uiso 1 1 calc R U
H76C H 0.7996 1.0624 0.5521 0.080 Uiso 1 1 calc R U
C77 C 0.9101(5) 0.9596(2) 0.7371(5) 0.053(2) Uani 1 1 d . .
H77A H 0.8854 0.9378 0.7105 0.079 Uiso 1 1 calc R U
H77B H 0.9482 0.9533 0.7863 0.079 Uiso 1 1 calc R U
H77C H 0.9381 0.9721 0.7124 0.079 Uiso 1 1 calc R U
C78 C 0.6266(4) 0.9925(2) 0.7132(4) 0.0484(19) Uani 1 1 d . .
H78A H 0.6194 0.9791 0.7513 0.073 Uiso 1 1 calc R U
H78B H 0.5895 0.9834 0.6659 0.073 Uiso 1 1 calc R U
H78C H 0.6158 1.0179 0.7170 0.073 Uiso 1 1 calc R U
C79 C 0.8033(6) 0.8892(2) 0.7733(5) 0.061(2) Uani 1 1 d . .
H79A H 0.8617 0.8879 0.7986 0.091 Uiso 1 1 calc R U
H79B H 0.7876 0.8933 0.7217 0.091 Uiso 1 1 calc R U
H79C H 0.7801 0.8666 0.7798 0.091 Uiso 1 1 calc R U
C80 C 0.9095(7) 0.9202(3) 1.0340(5) 0.083(3) Uani 1 1 d D .
H80A H 0.9190 0.9453 1.0491 0.125 Uiso 1 1 calc R U
H80B H 0.9605 0.9073 1.0525 0.125 Uiso 1 1 calc R U
H80C H 0.8742 0.9093 1.0531 0.125 Uiso 1 1 calc R U
N1 N 0.6650(4) 0.88976(16) 0.9607(3) 0.0450(15) Uani 1 1 d . .
N2 N 0.4876(3) 0.76404(16) 0.8646(3) 0.0392(13) Uani 1 1 d . .
N3 N 0.2741(4) 0.81469(16) 0.4841(3) 0.0429(15) Uani 1 1 d . .
N4 N 0.3671(4) 0.73859(17) 0.2949(3) 0.0508(17) Uani 1 1 d . .
N5 N 0.6985(4) 0.80942(17) 0.3259(3) 0.0462(15) Uani 1 1 d . .
N6 N 0.9214(4) 0.91863(17) 0.4388(3) 0.0431(14) Uani 1 1 d . .
N7 N 0.6783(4) 1.02846(16) 0.5692(3) 0.0445(15) Uani 1 1 d . .
N8 N 0.8117(4) 1.03040(16) 0.8707(3) 0.0430(14) Uani 1 1 d . .
O1 O 0.7124(3) 0.91761(14) 0.9581(3) 0.0503(13) Uani 1 1 d . .
O2 O 0.6411(3) 0.82046(13) 0.9334(3) 0.0414(11) Uani 1 1 d . .
O3 O 0.3645(3) 0.81511(14) 0.8039(3) 0.0439(12) Uani 1 1 d . .
O4 O 0.4340(3) 0.77951(12) 0.7193(2) 0.0375(11) Uani 1 1 d . .
O5 O 0.6129(3) 0.90118(14) 0.8147(3) 0.0474(12) Uani 1 1 d . .
O6 O 0.7411(3) 0.86263(14) 0.8821(3) 0.0482(13) Uani 1 1 d . .
O7 O 0.5646(3) 0.82634(12) 0.7884(2) 0.0398(11) Uani 1 1 d . .
O8 O 0.4990(3) 0.85858(13) 0.8522(3) 0.0453(12) Uani 1 1 d . .
O9 O 0.3946(3) 0.84221(13) 0.6857(3) 0.0411(11) Uani 1 1 d . .
O10 O 0.2667(3) 0.79292(15) 0.6743(3) 0.0474(13) Uani 1 1 d D .
O11 O 0.2796(3) 0.82643(13) 0.5498(2) 0.0435(12) Uani 1 1 d . .
O12 O 0.2767(3) 0.75648(13) 0.4094(3) 0.0432(12) Uani 1 1 d . .
O13 O 0.5054(3) 0.77885(13) 0.3476(3) 0.0453(12) Uani 1 1 d . .
O14 O 0.5033(3) 0.70921(15) 0.4061(3) 0.0544(14) Uani 1 1 d . .
O15 O 0.4344(3) 0.80004(13) 0.5735(3) 0.0421(11) Uani 1 1 d . .
O16 O 0.3339(3) 0.75671(13) 0.5756(3) 0.0409(11) Uani 1 1 d . .
O17 O 0.4325(3) 0.73974(13) 0.4858(3) 0.0461(12) Uani 1 1 d . .
O18 O 0.4093(3) 0.79709(12) 0.4204(3) 0.0418(11) Uani 1 1 d . .
O19 O 0.5865(3) 0.77535(14) 0.4783(3) 0.0463(12) Uani 1 1 d . .
O20 O 0.6367(4) 0.72345(16) 0.4001(4) 0.0687(17) Uani 1 1 d D .
O21 O 0.6366(3) 0.78724(14) 0.3180(3) 0.0501(13) Uani 1 1 d . .
O22 O 0.8386(3) 0.83693(13) 0.4172(3) 0.0431(12) Uani 1 1 d . .
O23 O 0.7833(3) 0.95796(14) 0.3541(3) 0.0518(13) Uani 1 1 d . .
O24 O 0.8378(3) 0.95320(13) 0.5065(3) 0.0445(12) Uani 1 1 d . .
O25 O 0.6292(3) 0.84239(14) 0.4059(3) 0.0463(12) Uani 1 1 d . .
O26 O 0.7313(3) 0.79360(14) 0.4666(3) 0.0492(13) Uani 1 1 d . .
O27 O 0.7741(3) 0.88301(13) 0.4813(3) 0.0421(11) Uani 1 1 d . .
O28 O 0.7204(3) 0.89055(13) 0.3490(3) 0.0447(12) Uani 1 1 d . .
O29 O 0.6884(3) 0.95470(14) 0.4369(3) 0.0485(13) Uani 1 1 d . .
O30 O 0.7786(4) 1.01647(14) 0.4224(3) 0.0592(15) Uani 1 1 d D .
O31 O 0.6686(3) 1.01772(13) 0.5021(3) 0.0469(12) Uani 1 1 d . .
O32 O 0.7883(3) 1.04912(13) 0.6988(3) 0.0424(12) Uani 1 1 d . .
O33 O 0.7378(3) 0.96504(13) 0.8657(3) 0.0461(12) Uani 1 1 d . .
O34 O 0.9012(3) 0.96790(15) 0.8829(3) 0.0527(13) Uani 1 1 d . .
O35 O 0.7439(3) 0.96133(13) 0.5996(3) 0.0431(12) Uani 1 1 d . .
O36 O 0.8304(3) 1.01318(13) 0.5868(3) 0.0453(12) Uani 1 1 d . .
O37 O 0.8498(3) 0.98228(13) 0.7404(3) 0.0437(12) Uani 1 1 d . .
O38 O 0.7068(3) 0.98827(13) 0.7213(3) 0.0420(11) Uani 1 1 d . .
O39 O 0.7749(3) 0.91776(13) 0.8021(3) 0.0468(12) Uani 1 1 d . .
O40 O 0.8726(4) 0.91830(16) 0.9564(3) 0.0601(15) Uani 1 1 d D .
Mn1 Mn 0.74266(7) 0.91358(3) 0.87881(6) 0.0455(3) Uani 1 1 d D .
Mn2 Mn 0.62037(7) 0.85874(3) 0.86999(6) 0.0393(3) Uani 1 1 d . .
Mn3 Mn 0.46157(6) 0.81851(3) 0.79081(6) 0.0360(2) Uani 1 1 d . .
Mn4 Mn 0.35829(6) 0.80051(3) 0.62924(6) 0.0376(3) Uani 1 1 d D .
Mn5 Mn 0.35922(7) 0.77749(3) 0.48984(6) 0.0383(3) Uani 1 1 d . .
Mn6 Mn 0.46482(7) 0.75590(3) 0.41299(6) 0.0426(3) Uani 1 1 d . .
Mn7 Mn 0.62079(7) 0.78401(3) 0.40488(6) 0.0437(3) Uani 1 1 d D .
Mn8 Mn 0.73517(7) 0.84301(3) 0.41229(6) 0.0396(3) Uani 1 1 d . .
Mn9 Mn 0.77985(7) 0.92306(3) 0.42165(6) 0.0404(3) Uani 1 1 d . .
Mn10 Mn 0.75536(7) 0.98613(3) 0.50848(6) 0.0426(3) Uani 1 1 d D .
Mn11 Mn 0.76617(7) 1.00366(3) 0.65411(6) 0.0387(3) Uani 1 1 d . .
Mn12 Mn 0.79748(7) 0.97487(3) 0.80524(6) 0.0418(3) Uani 1 1 d . .
C32 C 0.4672(5) 0.7735(2) 0.2713(4) 0.050(2) Uani 1 1 d . .
H32A H 0.4925 0.7532 0.2577 0.060 Uiso 1 1 calc R U
H32B H 0.4732 0.7952 0.2462 0.060 Uiso 1 1 calc R U
H10 H 0.2823(14) 0.7905(17) 0.7208(8) 0.075 Uiso 1 1 d D U
H40 H 0.9017(17) 0.9329(14) 0.9429(13) 0.075 Uiso 1 1 d D U
H20 H 0.611(4) 0.7086(5) 0.417(3) 0.075 Uiso 1 1 d D U
H30 H 0.797(3) 1.0049(9) 0.395(2) 0.075 Uiso 1 1 d D U

loop_
_atom_site_aniso_label
_atom_site_aniso_U_11
_atom_site_aniso_U_22
_atom_site_aniso_U_33
_atom_site_aniso_U_23
_atom_site_aniso_U_13
_atom_site_aniso_U_12
C1 0.078(6) 0.063(5) 0.045(5) -0.010(4) 0.029(5) -0.008(5)
C2 0.050(5) 0.049(4) 0.044(4) -0.002(4) 0.022(4) 0.001(4)
C3 0.047(4) 0.050(4) 0.035(4) 0.002(3) 0.022(3) -0.002(4)
C4 0.058(5) 0.063(5) 0.042(4) -0.005(4) 0.029(4) -0.005(4)
C5 0.056(5) 0.072(6) 0.042(4) 0.007(4) 0.030(4) 0.005(4)
C6 0.052(5) 0.067(5) 0.037(4) 0.010(4) 0.028(4) 0.003(4)
C7 0.045(4) 0.051(4) 0.035(4) -0.004(3) 0.021(3) -0.006(4)
C8 0.037(4) 0.048(4) 0.038(4) 0.007(3) 0.023(3) 0.006(3)
C9 0.070(6) 0.098(7) 0.049(5) -0.007(5) 0.043(5) -0.008(5)
C10 0.046(4) 0.048(4) 0.033(4) 0.005(3) 0.018(3) 0.005(3)
C11 0.043(4) 0.052(5) 0.051(5) 0.002(4) 0.024(4) -0.004(4)
C12 0.042(4) 0.070(5) 0.048(4) 0.008(4) 0.030(4) 0.005(4)
C13 0.051(5) 0.037(4) 0.039(4) 0.000(3) 0.020(4) 0.001(3)
C14 0.051(5) 0.037(4) 0.043(4) 0.003(3) 0.022(4) -0.001(3)
C15 0.078(6) 0.070(6) 0.040(5) 0.005(4) 0.021(4) -0.018(5)
C16 0.055(5) 0.045(4) 0.054(5) 0.003(4) 0.030(4) 0.000(4)
C17 0.041(4) 0.057(5) 0.058(5) -0.005(4) 0.029(4) 0.001(4)
C18 0.054(5) 0.075(6) 0.055(5) -0.009(5) 0.023(4) 0.008(5)
C19 0.061(5) 0.045(4) 0.053(5) 0.006(4) 0.029(4) 0.009(4)
C20 0.064(6) 0.089(7) 0.069(6) 0.009(5) 0.043(5) 0.005(5)
C21 0.047(5) 0.056(5) 0.049(5) 0.006(4) 0.020(4) 0.010(4)
C22 0.045(4) 0.039(4) 0.041(4) 0.003(3) 0.019(4) -0.002(3)
C23 0.035(4) 0.054(5) 0.041(4) 0.006(4) 0.017(3) -0.002(3)
C24 0.043(4) 0.049(4) 0.048(5) 0.004(4) 0.018(4) -0.008(4)
C25 0.046(5) 0.053(5) 0.046(4) 0.006(4) 0.018(4) -0.014(4)
C26 0.047(5) 0.067(5) 0.044(5) -0.003(4) 0.022(4) -0.018(4)
C27 0.042(4) 0.052(4) 0.047(4) 0.001(4) 0.024(4) -0.014(4)
C28 0.037(4) 0.056(5) 0.041(4) -0.001(4) 0.021(3) -0.009(4)
C29 0.074(6) 0.068(6) 0.045(5) 0.005(4) 0.021(4) -0.018(5)
C30 0.050(5) 0.059(5) 0.037(4) -0.006(4) 0.023(4) -0.013(4)
C31 0.053(5) 0.075(6) 0.045(4) -0.011(4) 0.033(4) -0.023(4)
C33 0.077(6) 0.062(5) 0.067(6) -0.016(5) 0.046(5) -0.011(5)
C34 0.078(6) 0.051(5) 0.082(7) -0.015(5) 0.057(6) -0.009(5)
C35 0.072(6) 0.071(6) 0.046(5) -0.011(4) 0.034(4) -0.025(5)
C36 0.047(5) 0.062(5) 0.035(4) -0.002(4) 0.020(3) -0.009(4)
C37 0.056(5) 0.064(5) 0.071(6) 0.018(5) 0.040(5) 0.014(4)
C38 0.046(5) 0.048(4) 0.046(4) 0.004(4) 0.023(4) -0.007(4)
C39 0.063(6) 0.098(7) 0.051(5) 0.014(5) 0.032(5) 0.002(5)
C40 0.102(10) 0.097(9) 0.174(14) -0.032(9) 0.097(10) -0.021(7)
C41 0.046(5) 0.070(5) 0.052(5) -0.015(4) 0.031(4) -0.016(4)
C42 0.046(4) 0.052(4) 0.044(4) -0.004(4) 0.027(4) 0.005(4)
C43 0.038(4) 0.045(4) 0.039(4) 0.003(3) 0.024(3) 0.007(3)
C44 0.053(5) 0.051(4) 0.035(4) -0.002(3) 0.026(4) 0.007(4)
C45 0.049(5) 0.052(4) 0.053(5) 0.010(4) 0.038(4) 0.002(4)
C46 0.040(4) 0.053(4) 0.042(4) -0.006(3) 0.026(3) 0.001(3)
C47 0.038(4) 0.052(4) 0.053(5) 0.001(4) 0.029(4) 0.006(3)
C48 0.045(4) 0.051(4) 0.042(4) 0.001(3) 0.025(4) 0.011(4)
C49 0.068(6) 0.059(5) 0.050(5) 0.004(4) 0.036(4) 0.000(4)
C50 0.034(4) 0.054(5) 0.044(4) -0.008(3) 0.019(3) 0.002(3)
C51 0.055(5) 0.053(5) 0.063(5) -0.006(4) 0.039(4) 0.002(4)
C52 0.053(5) 0.063(5) 0.062(5) 0.010(4) 0.037(4) 0.009(4)
C53 0.045(5) 0.054(5) 0.054(5) -0.003(4) 0.027(4) -0.002(4)
C54 0.042(4) 0.054(5) 0.058(5) -0.008(4) 0.026(4) -0.006(4)
C55 0.045(5) 0.058(5) 0.053(5) -0.012(4) 0.030(4) -0.004(4)
C56 0.056(6) 0.083(7) 0.099(8) 0.016(6) 0.038(6) 0.015(5)
C57 0.051(5) 0.071(6) 0.038(4) 0.001(4) 0.017(4) 0.002(4)
C58 0.051(5) 0.074(6) 0.042(5) 0.001(4) 0.021(4) 0.013(4)
C59 0.053(5) 0.075(6) 0.060(6) -0.007(5) 0.019(5) 0.014(5)
C60 0.119(9) 0.071(7) 0.082(7) 0.029(6) 0.060(7) 0.041(6)
C61 0.077(6) 0.067(6) 0.058(5) 0.009(4) 0.036(5) 0.032(5)
C62 0.048(4) 0.047(4) 0.041(4) -0.002(3) 0.023(4) 0.001(4)
C63 0.050(5) 0.042(4) 0.048(4) 0.003(3) 0.027(4) -0.005(4)
C64 0.048(4) 0.046(4) 0.043(4) 0.007(3) 0.026(4) 0.008(4)
C65 0.053(5) 0.048(5) 0.062(5) 0.010(4) 0.035(4) 0.014(4)
C66 0.058(5) 0.040(4) 0.059(5) 0.001(4) 0.039(4) -0.005(4)
C67 0.052(5) 0.040(4) 0.043(4) 0.003(3) 0.028(4) -0.003(4)
C68 0.045(4) 0.034(4) 0.045(4) 0.000(3) 0.025(4) 0.002(3)
C69 0.066(6) 0.065(5) 0.050(5) 0.011(4) 0.034(4) 0.020(4)
C70 0.055(5) 0.047(4) 0.046(4) -0.009(4) 0.027(4) -0.011(4)
C71 0.054(5) 0.046(4) 0.048(4) -0.006(4) 0.026(4) -0.008(4)
C72 0.054(5) 0.051(5) 0.045(4) -0.001(4) 0.026(4) -0.002(4)
C73 0.057(5) 0.062(5) 0.045(5) -0.003(4) 0.023(4) -0.009(4)
C74 0.040(5) 0.067(5) 0.046(5) -0.002(4) 0.011(4) -0.003(4)
C75 0.063(5) 0.047(4) 0.057(5) -0.015(4) 0.031(4) -0.019(4)
C76 0.061(5) 0.054(5) 0.058(5) -0.002(4) 0.038(4) -0.011(4)
C77 0.042(5) 0.062(5) 0.055(5) 0.009(4) 0.022(4) 0.014(4)
C78 0.042(4) 0.056(5) 0.056(5) 0.003(4) 0.029(4) -0.001(4)
C79 0.071(6) 0.048(5) 0.073(6) 0.002(4) 0.040(5) 0.007(4)
C80 0.082(7) 0.109(8) 0.047(5) 0.013(5) 0.017(5) -0.025(6)
N1 0.056(4) 0.045(4) 0.041(4) -0.001(3) 0.027(3) -0.001(3)
N2 0.039(3) 0.045(3) 0.039(3) 0.003(3) 0.021(3) 0.000(3)
N3 0.053(4) 0.045(3) 0.040(3) 0.004(3) 0.028(3) -0.001(3)
N4 0.062(4) 0.055(4) 0.051(4) -0.015(3) 0.040(3) -0.021(3)
N5 0.052(4) 0.052(4) 0.046(4) -0.009(3) 0.032(3) -0.008(3)
N6 0.044(4) 0.053(4) 0.039(3) -0.006(3) 0.023(3) -0.002(3)
N7 0.051(4) 0.045(4) 0.044(4) 0.001(3) 0.026(3) 0.008(3)
N8 0.042(4) 0.051(4) 0.040(3) -0.002(3) 0.021(3) -0.005(3)
O1 0.063(4) 0.050(3) 0.044(3) -0.006(2) 0.028(3) -0.016(3)
O2 0.048(3) 0.047(3) 0.039(3) 0.003(2) 0.028(2) 0.002(2)
O3 0.041(3) 0.060(3) 0.036(3) 0.006(2) 0.022(2) 0.005(2)
O4 0.041(3) 0.040(3) 0.037(3) -0.006(2) 0.022(2) -0.005(2)
O5 0.050(3) 0.051(3) 0.041(3) 0.006(2) 0.019(2) -0.008(2)
O6 0.055(3) 0.049(3) 0.047(3) 0.002(2) 0.028(3) -0.003(3)
O7 0.046(3) 0.044(3) 0.036(3) -0.003(2) 0.023(2) 0.001(2)
O8 0.053(3) 0.047(3) 0.048(3) -0.003(2) 0.032(3) 0.002(2)
O9 0.046(3) 0.043(3) 0.039(3) 0.006(2) 0.022(2) 0.007(2)
O10 0.037(3) 0.068(3) 0.044(3) 0.001(3) 0.023(2) 0.003(3)
O11 0.047(3) 0.053(3) 0.034(3) 0.001(2) 0.021(2) 0.010(2)
O12 0.049(3) 0.046(3) 0.042(3) 0.006(2) 0.026(2) -0.002(2)
O13 0.050(3) 0.053(3) 0.043(3) -0.003(2) 0.029(2) -0.008(2)
O14 0.062(4) 0.055(3) 0.062(3) -0.008(3) 0.042(3) 0.000(3)
O15 0.045(3) 0.048(3) 0.041(3) -0.002(2) 0.026(2) -0.005(2)
O16 0.038(3) 0.049(3) 0.041(3) -0.001(2) 0.022(2) -0.001(2)
O17 0.057(3) 0.050(3) 0.046(3) 0.008(2) 0.035(3) 0.004(3)
O18 0.050(3) 0.042(3) 0.044(3) 0.005(2) 0.030(2) -0.001(2)
O19 0.043(3) 0.064(3) 0.038(3) 0.002(2) 0.024(2) 0.000(3)
O20 0.074(4) 0.061(4) 0.097(5) -0.001(3) 0.061(4) 0.003(3)
O21 0.051(3) 0.062(3) 0.049(3) -0.009(3) 0.032(3) -0.012(3)
O22 0.044(3) 0.050(3) 0.047(3) 0.000(2) 0.031(2) 0.004(2)
O23 0.055(3) 0.055(3) 0.054(3) 0.004(3) 0.032(3) 0.006(3)
O24 0.045(3) 0.045(3) 0.053(3) -0.005(2) 0.030(3) 0.000(2)
O25 0.046(3) 0.057(3) 0.046(3) -0.012(2) 0.029(3) -0.003(2)
O26 0.049(3) 0.060(3) 0.050(3) 0.003(3) 0.032(3) 0.005(3)
O27 0.042(3) 0.053(3) 0.037(3) -0.006(2) 0.022(2) -0.003(2)
O28 0.051(3) 0.047(3) 0.041(3) 0.000(2) 0.025(2) 0.000(2)
O29 0.048(3) 0.055(3) 0.049(3) -0.003(2) 0.027(3) 0.013(3)
O30 0.078(4) 0.051(3) 0.063(4) 0.010(3) 0.043(3) 0.016(3)
O31 0.054(3) 0.053(3) 0.044(3) -0.003(2) 0.031(3) 0.012(3)
O32 0.044(3) 0.043(3) 0.047(3) -0.004(2) 0.025(2) -0.003(2)
O33 0.056(3) 0.039(3) 0.051(3) 0.002(2) 0.031(3) -0.002(2)
O34 0.048(3) 0.061(3) 0.052(3) 0.002(3) 0.023(3) 0.002(3)
O35 0.051(3) 0.042(3) 0.043(3) -0.004(2) 0.027(2) -0.005(2)
O36 0.049(3) 0.048(3) 0.052(3) -0.002(2) 0.034(3) -0.003(2)
O37 0.044(3) 0.048(3) 0.046(3) 0.000(2) 0.025(2) 0.004(2)
O38 0.045(3) 0.041(3) 0.049(3) -0.002(2) 0.027(2) -0.001(2)
O39 0.056(3) 0.044(3) 0.047(3) 0.006(2) 0.028(3) -0.001(2)
O40 0.058(4) 0.064(4) 0.053(3) 0.013(3) 0.020(3) -0.005(3)
Mn1 0.0530(7) 0.0452(6) 0.0427(6) 0.0042(5) 0.0246(6) -0.0069(5)
Mn2 0.0456(6) 0.0420(6) 0.0352(6) 0.0000(5) 0.0217(5) -0.0055(5)
Mn3 0.0367(6) 0.0410(6) 0.0359(6) 0.0000(5) 0.0206(5) 0.0005(5)
Mn4 0.0389(6) 0.0446(6) 0.0331(5) 0.0010(5) 0.0189(5) 0.0010(5)
Mn5 0.0412(6) 0.0449(6) 0.0364(6) 0.0010(5) 0.0236(5) 0.0000(5)
Mn6 0.0481(7) 0.0505(7) 0.0410(6) -0.0012(5) 0.0301(5) -0.0026(5)
Mn7 0.0459(7) 0.0525(7) 0.0444(6) -0.0042(5) 0.0305(6) -0.0042(5)
Mn8 0.0399(6) 0.0471(6) 0.0406(6) -0.0042(5) 0.0254(5) -0.0019(5)
Mn9 0.0423(6) 0.0464(6) 0.0408(6) -0.0014(5) 0.0257(5) 0.0007(5)
Mn10 0.0483(7) 0.0447(6) 0.0438(6) -0.0001(5) 0.0282(5) 0.0053(5)
Mn11 0.0422(6) 0.0401(6) 0.0402(6) -0.0011(5) 0.0237(5) -0.0014(5)
Mn12 0.0455(7) 0.0448(6) 0.0406(6) 0.0024(5) 0.0234(5) -0.0031(5)
C32 0.051(5) 0.068(5) 0.039(4) -0.012(4) 0.028(4) -0.012(4)

loop_
_atom_type_symbol
_atom_type_description
_atom_type_scat_dispersion_real
_atom_type_scat_dispersion_imag
_atom_type_scat_source
C C 0.0033 0.0016 'International Tables Vol C Tables 4.2.6.8 and 6.1.1.4'
H H 0.0000 0.0000 'International Tables Vol C Tables 4.2.6.8 and 6.1.1.4'
N N 0.0061 0.0033 'International Tables Vol C Tables 4.2.6.8 and 6.1.1.4'
O O 0.0106 0.0060 'International Tables Vol C Tables 4.2.6.8 and 6.1.1.4'
Mn Mn 0.3368 0.7283 'International Tables Vol C Tables 4.2.6.8 and 6.1.1.4'

loop_
_geom_angle_atom_site_label_1
_geom_angle_atom_site_label_2
_geom_angle_atom_site_label_3
_geom_angle
C2 C1 H1A 109.5
C2 C1 H1B 109.5
H1A C1 H1B 109.5
C2 C1 H1C 109.5
H1A C1 H1C 109.5
H1B C1 H1C 109.5
N1 C2 C3 116.8(7)
N1 C2 C1 121.5(7)
C3 C2 C1 121.7(7)
C4 C3 C8 118.0(7)
C4 C3 C2 120.5(7)
C8 C3 C2 121.6(6)
C5 C4 C3 121.8(7)
C5 C4 H4 119.1
C3 C4 H4 119.1
C4 C5 C6 119.7(7)
C4 C5 C9 120.4(8)
C6 C5 C9 119.9(8)
C7 C6 C5 121.0(7)
C7 C6 H6 119.5
C5 C6 H6 119.5
C6 C7 C8 119.2(7)
C6 C7 C10 122.3(7)
C8 C7 C10 118.4(6)
O2 C8 C3 122.0(6)
O2 C8 C7 117.8(6)
C3 C8 C7 120.1(6)
C5 C9 H9A 109.5
C5 C9 H9B 109.5
H9A C9 H9B 109.5
C5 C9 H9C 109.5
H9A C9 H9C 109.5
H9B C9 H9C 109.5
N2 C10 C7 113.1(6)
N2 C10 H10A 109.0
C7 C10 H10A 109.0
N2 C10 H10B 109.0
C7 C10 H10B 109.0
H10A C10 H10B 107.8
C12 C11 N2 109.5(6)
C12 C11 H11A 109.8
N2 C11 H11A 109.8
C12 C11 H11B 109.8
N2 C11 H11B 109.8
H11A C11 H11B 108.2
O3 C12 C11 111.9(6)
O3 C12 H12A 109.2
C11 C12 H12A 109.2
O3 C12 H12B 109.2
C11 C12 H12B 109.2
H12A C12 H12B 107.9
N2 C13 C14 111.6(6)
N2 C13 H13A 109.3
C14 C13 H13A 109.3
N2 C13 H13B 109.3
C14 C13 H13B 109.3
H13A C13 H13B 108.0
O4 C14 C13 110.0(6)
O4 C14 H14A 109.7
C13 C14 H14A 109.7
O4 C14 H14B 109.7
C13 C14 H14B 109.7
H14A C14 H14B 108.2
O5 C15 H15A 109.5
O5 C15 H15B 109.5
H15A C15 H15B 109.5
O5 C15 H15C 109.5
H15A C15 H15C 109.5
H15B C15 H15C 109.5
O6 C16 H16A 109.5
O6 C16 H16B 109.5
H16A C16 H16B 109.5
O6 C16 H16C 109.5
H16A C16 H16C 109.5
H16B C16 H16C 109.5
O7 C17 H17A 109.5
O7 C17 H17B 109.5
H17A C17 H17B 109.5
O7 C17 H17C 109.5
H17A C17 H17C 109.5
H17B C17 H17C 109.5
O8 C18 H18A 109.5
O8 C18 H18B 109.5
H18A C18 H18B 109.5
O8 C18 H18C 109.5
H18A C18 H18C 109.5
H18B C18 H18C 109.5
O9 C19 H19A 109.5
O9 C19 H19B 109.5
H19A C19 H19B 109.5
O9 C19 H19C 109.5
H19A C19 H19C 109.5
H19B C19 H19C 109.5
O10 C20 H20A 109.5
O10 C20 H20B 109.5
H20A C20 H20B 109.5
O10 C20 H20C 109.5
H20A C20 H20C 109.5
H20B C20 H20C 109.5
C22 C21 H21A 109.5
C22 C21 H21B 109.5
H21A C21 H21B 109.5
C22 C21 H21C 109.5
H21A C21 H21C 109.5
H21B C21 H21C 109.5
N3 C22 C23 116.4(7)
N3 C22 C21 120.7(7)
C23 C22 C21 122.9(7)
C28 C23 C24 120.5(7)
C28 C23 C22 121.7(7)
C24 C23 C22 117.7(7)
C25 C24 C23 120.6(8)
C25 C24 H24 119.7
C23 C24 H24 119.7
C24 C25 C26 117.9(7)
C24 C25 C29 119.9(8)
C26 C25 C29 122.2(8)
C27 C26 C25 123.3(7)
C27 C26 H26 118.4
C25 C26 H26 118.4
C26 C27 C28 118.9(7)
C26 C27 C30 121.2(7)
C28 C27 C30 119.9(7)
O12 C28 C23 121.9(6)
O12 C28 C27 119.1(7)
C23 C28 C27 118.9(7)
C25 C29 H29A 109.5
C25 C29 H29B 109.5
H29A C29 H29B 109.5
C25 C29 H29C 109.5
H29A C29 H29C 109.5
H29B C29 H29C 109.5
C27 C30 N4 115.9(6)
C27 C30 H30A 108.3
N4 C30 H30A 108.3
C27 C30 H30B 108.3
N4 C30 H30B 108.3
H30A C30 H30B 107.4
N4 C31 C32 112.2(7)
N4 C31 H31A 109.2
C32 C31 H31A 109.2
N4 C31 H31B 109.2
C32 C31 H31B 109.2
H31A C31 H31B 107.9
N4 C33 C34 109.9(7)
N4 C33 H33A 109.7
C34 C33 H33A 109.7
N4 C33 H33B 109.7
C34 C33 H33B 109.7
H33A C33 H33B 108.2
O14 C34 C33 111.4(7)
O14 C34 H34A 109.4
C33 C34 H34A 109.4
O14 C34 H34B 109.4
C33 C34 H34B 109.4
H34A C34 H34B 108.0
O15 C35 H35A 109.5
O15 C35 H35B 109.5
H35A C35 H35B 109.5
O15 C35 H35C 109.5
H35A C35 H35C 109.5
H35B C35 H35C 109.5
O16 C36 H36A 109.5
O16 C36 H36B 109.5
H36A C36 H36B 109.5
O16 C36 H36C 109.5
H36A C36 H36C 109.5
H36B C36 H36C 109.5
O17 C37 H37A 109.5
O17 C37 H37B 109.5
H37A C37 H37B 109.5
O17 C37 H37C 109.5
H37A C37 H37C 109.5
H37B C37 H37C 109.5
O18 C38 H38A 109.5
O18 C38 H38B 109.5
H38A C38 H38B 109.5
O18 C38 H38C 109.5
H38A C38 H38C 109.5
H38B C38 H38C 109.5
O19 C39 H39A 109.5
O19 C39 H39B 109.5
H39A C39 H39B 109.5
O19 C39 H39C 109.5
H39A C39 H39C 109.5
H39B C39 H39C 109.5
O20 C40 H40A 109.5
O20 C40 H40B 109.5
H40A C40 H40B 109.5
O20 C40 H40C 109.5
H40A C40 H40C 109.5
H40B C40 H40C 109.5
C42 C41 H41A 109.5
C42 C41 H41B 109.5
H41A C41 H41B 109.5
C42 C41 H41C 109.5
H41A C41 H41C 109.5
H41B C41 H41C 109.5
N5 C42 C43 118.4(7)
N5 C42 C41 120.1(7)
C43 C42 C41 121.5(6)
C44 C43 C48 118.1(7)
C44 C43 C42 119.8(7)
C48 C43 C42 122.0(6)
C43 C44 C45 122.8(7)
C43 C44 H44 118.6
C45 C44 H44 118.6
C46 C45 C44 117.6(6)
C46 C45 C49 121.4(7)
C44 C45 C49 121.0(7)
C45 C46 C47 122.5(7)
C45 C46 H46 118.8
C47 C46 H46 118.8
C46 C47 C48 119.8(7)
C46 C47 C50 122.7(7)
C48 C47 C50 117.5(6)
O22 C48 C47 119.2(7)
O22 C48 C43 121.8(7)
C47 C48 C43 119.0(6)
C45 C49 H49A 109.5
C45 C49 H49B 109.5
H49A C49 H49B 109.5
C45 C49 H49C 109.5
H49A C49 H49C 109.5
H49B C49 H49C 109.5
N6 C50 C47 113.1(6)
N6 C50 H50A 109.0
C47 C50 H50A 109.0
N6 C50 H50B 109.0
C47 C50 H50B 109.0
H50A C50 H50B 107.8
N6 C51 C52 111.2(6)
N6 C51 H51A 109.4
C52 C51 H51A 109.4
N6 C51 H51B 109.4
C52 C51 H51B 109.4
H51A C51 H51B 108.0
O23 C52 C51 110.1(7)
O23 C52 H52A 109.6
C51 C52 H52A 109.6
O23 C52 H52B 109.6
C51 C52 H52B 109.6
H52A C52 H52B 108.2
N6 C53 C54 112.0(7)
N6 C53 H53A 109.2
C54 C53 H53A 109.2
N6 C53 H53B 109.2
C54 C53 H53B 109.2
H53A C53 H53B 107.9
O24 C54 C53 109.6(6)
O24 C54 H54A 109.7
C53 C54 H54A 109.7
O24 C54 H54B 109.7
C53 C54 H54B 109.7
H54A C54 H54B 108.2
O25 C55 H55A 109.5
O25 C55 H55B 109.5
H55A C55 H55B 109.5
O25 C55 H55C 109.5
H55A C55 H55C 109.5
H55B C55 H55C 109.5
O26 C56 H56A 109.5
O26 C56 H56B 109.5
H56A C56 H56B 109.5
O26 C56 H56C 109.5
H56A C56 H56C 109.5
H56B C56 H56C 109.5
O27 C57 H57A 109.5
O27 C57 H57B 109.5
H57A C57 H57B 109.5
O27 C57 H57C 109.5
H57A C57 H57C 109.5
H57B C57 H57C 109.5
O28 C58 H58A 109.5
O28 C58 H58B 109.5
H58A C58 H58B 109.5
O28 C58 H58C 109.5
H58A C58 H58C 109.5
H58B C58 H58C 109.5
O29 C59 H59A 109.5
O29 C59 H59B 109.5
H59A C59 H59B 109.5
O29 C59 H59C 109.5
H59A C59 H59C 109.5
H59B C59 H59C 109.5
O30 C60 H60A 109.5
O30 C60 H60B 109.5
H60A C60 H60B 109.5
O30 C60 H60C 109.5
H60A C60 H60C 109.5
H60B C60 H60C 109.5
C62 C61 H61A 109.5
C62 C61 H61B 109.5
H61A C61 H61B 109.5
C62 C61 H61C 109.5
H61A C61 H61C 109.5
H61B C61 H61C 109.5
N7 C62 C63 117.6(7)
N7 C62 C61 120.0(7)
C63 C62 C61 122.4(7)
C64 C63 C68 118.9(7)
C64 C63 C62 120.2(7)
C68 C63 C62 120.9(7)
C65 C64 C63 121.6(7)
C65 C64 H64 119.2
C63 C64 H64 119.2
C66 C65 C64 117.6(7)
C66 C65 C69 122.1(7)
C64 C65 C69 120.3(7)
C67 C66 C65 122.9(8)
C67 C66 H66 118.5
C65 C66 H66 118.5
C66 C67 C68 119.9(7)
C66 C67 C70 120.8(7)
C68 C67 C70 119.2(7)
O32 C68 C63 122.8(6)
O32 C68 C67 118.3(7)
C63 C68 C67 118.8(6)
C65 C69 H69A 109.5
C65 C69 H69B 109.5
H69A C69 H69B 109.5
C65 C69 H69C 109.5
H69A C69 H69C 109.5
H69B C69 H69C 109.5
N8 C70 C67 115.5(6)
N8 C70 H70A 108.4
C67 C70 H70A 108.4
N8 C70 H70B 108.4
C67 C70 H70B 108.4
H70A C70 H70B 107.5
N8 C71 C72 110.9(6)
N8 C71 H71A 109.5
C72 C71 H71A 109.5
N8 C71 H71B 109.5
C72 C71 H71B 109.5
H71A C71 H71B 108.1
O33 C72 C71 110.2(6)
O33 C72 H72A 109.6
C71 C72 H72A 109.6
O33 C72 H72B 109.6
C71 C72 H72B 109.6
H72A C72 H72B 108.1
N8 C73 C74 108.8(6)
N8 C73 H73A 109.9
C74 C73 H73A 109.9
N8 C73 H73B 109.9
C74 C73 H73B 109.9
H73A C73 H73B 108.3
O34 C74 C73 109.1(7)
O34 C74 H74A 109.9
C73 C74 H74A 109.9
O34 C74 H74B 109.9
C73 C74 H74B 109.9
H74A C74 H74B 108.3
O35 C75 H75A 109.5
O35 C75 H75B 109.5
H75A C75 H75B 109.5
O35 C75 H75C 109.5
H75A C75 H75C 109.5
H75B C75 H75C 109.5
O36 C76 H76A 109.5
O36 C76 H76B 109.5
H76A C76 H76B 109.5
O36 C76 H76C 109.5
H76A C76 H76C 109.5
H76B C76 H76C 109.5
O37 C77 H77A 109.5
O37 C77 H77B 109.5
H77A C77 H77B 109.5
O37 C77 H77C 109.5
H77A C77 H77C 109.5
H77B C77 H77C 109.5
O38 C78 H78A 109.5
O38 C78 H78B 109.5
H78A C78 H78B 109.5
O38 C78 H78C 109.5
H78A C78 H78C 109.5
H78B C78 H78C 109.5
O39 C79 H79A 109.5
O39 C79 H79B 109.5
H79A C79 H79B 109.5
O39 C79 H79C 109.5
H79A C79 H79C 109.5
H79B C79 H79C 109.5
O40 C80 H80A 109.5
O40 C80 H80B 109.5
H80A C80 H80B 109.5
O40 C80 H80C 109.5
H80A C80 H80C 109.5
H80B C80 H80C 109.5
C2 N1 O1 117.6(6)
C2 N1 Mn2 127.2(5)
O1 N1 Mn2 114.5(4)
C13 N2 C10 108.6(5)
C13 N2 C11 110.4(6)
C10 N2 C11 110.9(5)
C13 N2 Mn3 102.2(4)
C10 N2 Mn3 123.4(4)
C11 N2 Mn3 100.7(4)
C22 N3 O11 116.8(6)
C22 N3 Mn5 127.4(5)
O11 N3 Mn5 114.8(4)
C33 N4 C31 112.3(6)
C33 N4 C30 108.2(6)
C31 N4 C30 111.6(6)
C33 N4 Mn6 101.2(5)
C31 N4 Mn6 101.4(4)
C30 N4 Mn6 121.7(4)
C42 N5 O21 117.1(6)
C42 N5 Mn8 127.0(5)
O21 N5 Mn8 115.7(4)
C53 N6 C51 110.1(6)
C53 N6 C50 109.5(6)
C51 N6 C50 111.4(5)
C53 N6 Mn9 101.1(4)
C51 N6 Mn9 100.2(4)
C50 N6 Mn9 123.6(4)
C62 N7 O31 116.7(6)
C62 N7 Mn11 126.5(5)
O31 N7 Mn11 116.2(4)
C73 N8 C71 111.9(6)
C73 N8 C70 108.1(6)
C71 N8 C70 109.8(6)
C73 N8 Mn12 100.3(5)
C71 N8 Mn12 102.0(4)
C70 N8 Mn12 124.3(4)
N1 O1 Mn1 112.8(4)
C8 O2 Mn2 117.1(4)
C12 O3 Mn3 113.2(4)
C14 O4 Mn4 123.8(4)
C14 O4 Mn3 123.0(4)
Mn4 O4 Mn3 105.0(2)
C15 O5 Mn2 118.7(5)
C15 O5 Mn1 119.6(5)
Mn2 O5 Mn1 92.0(2)
C16 O6 Mn1 121.1(5)
C16 O6 Mn2 117.5(4)
Mn1 O6 Mn2 95.4(2)
C17 O7 Mn3 126.3(4)
C17 O7 Mn2 119.5(5)
Mn3 O7 Mn2 103.8(2)
C18 O8 Mn3 128.7(5)
C18 O8 Mn2 130.9(5)
Mn3 O8 Mn2 100.4(2)
C19 O9 Mn4 125.9(5)
C19 O9 Mn3 127.6(4)
Mn4 O9 Mn3 100.0(2)
C20 O10 Mn4 126.4(5)
C20 O10 H10 107.5(17)
Mn4 O10 H10 119.6(18)
N3 O11 Mn4 112.4(4)
C28 O12 Mn5 115.1(4)
C32 O13 Mn7 125.3(4)
C32 O13 Mn6 121.4(4)
Mn7 O13 Mn6 105.4(2)
C34 O14 Mn6 112.2(5)
C35 O15 Mn5 124.7(5)
C35 O15 Mn4 121.3(5)
Mn5 O15 Mn4 95.1(2)
C36 O16 Mn4 121.5(4)
C36 O16 Mn5 119.3(4)
Mn4 O16 Mn5 94.4(2)
C37 O17 Mn6 127.9(4)
C37 O17 Mn5 123.9(4)
Mn6 O17 Mn5 104.4(2)
C38 O18 Mn6 129.7(4)
C38 O18 Mn5 129.8(4)
Mn6 O18 Mn5 100.1(2)
C39 O19 Mn7 125.0(5)
C39 O19 Mn6 129.9(5)
Mn7 O19 Mn6 100.1(2)
C40 O20 Mn7 127.6(7)
C40 O20 H20 105.0(18)
Mn7 O20 H20 120.2(18)
N5 O21 Mn7 112.1(4)
C48 O22 Mn8 118.1(5)
C52 O23 Mn9 113.7(5)
C54 O24 Mn9 122.2(4)
C54 O24 Mn10 123.1(4)
Mn9 O24 Mn10 103.8(2)
C55 O25 Mn8 118.8(4)
C55 O25 Mn7 118.0(4)
Mn8 O25 Mn7 94.6(2)
C56 O26 Mn7 122.2(6)
C56 O26 Mn8 123.4(5)
Mn7 O26 Mn8 94.5(2)
C57 O27 Mn9 126.5(5)
C57 O27 Mn8 122.4(5)
Mn9 O27 Mn8 103.6(2)
C58 O28 Mn9 130.4(5)
C58 O28 Mn8 128.9(5)
Mn9 O28 Mn8 100.3(2)
C59 O29 Mn10 125.8(5)
C59 O29 Mn9 126.7(5)
Mn10 O29 Mn9 99.0(2)
C60 O30 Mn10 124.2(5)
C60 O30 H30 107.4(19)
Mn10 O30 H30 119.8(18)
N7 O31 Mn10 110.9(4)
C68 O32 Mn11 114.1(4)
C72 O33 Mn1 123.5(4)
C72 O33 Mn12 119.9(4)
Mn1 O33 Mn12 105.2(2)
C74 O34 Mn12 108.8(5)
C75 O35 Mn11 122.0(4)
C75 O35 Mn10 121.0(5)
Mn11 O35 Mn10 94.1(2)
C76 O36 Mn10 119.3(5)
C76 O36 Mn11 120.2(4)
Mn10 O36 Mn11 92.6(2)
C77 O37 Mn11 122.5(4)
C77 O37 Mn12 124.4(5)
Mn11 O37 Mn12 103.8(2)
C78 O38 Mn12 127.7(4)
C78 O38 Mn11 132.5(4)
Mn12 O38 Mn11 98.9(2)
C79 O39 Mn1 125.1(5)
C79 O39 Mn12 130.8(5)
Mn1 O39 Mn12 100.3(2)
C80 O40 Mn1 130.3(6)
C80 O40 H40 104.1(18)
Mn1 O40 H40 115.8(17)
O39 Mn1 O6 97.2(2)
O39 Mn1 O1 170.7(2)
O6 Mn1 O1 92.0(2)
O39 Mn1 O33 79.4(2)
O6 Mn1 O33 174.6(2)
O1 Mn1 O33 91.5(2)
O39 Mn1 O5 99.5(2)
O6 Mn1 O5 77.6(2)
O1 Mn1 O5 83.6(2)
O33 Mn1 O5 98.6(2)
O39 Mn1 O40 87.8(2)
O6 Mn1 O40 94.6(2)
O1 Mn1 O40 90.2(2)
O33 Mn1 O40 89.6(2)
O5 Mn1 O40 169.88(19)
O39 Mn1 Mn2 119.73(16)
O6 Mn1 Mn2 45.29(16)
O1 Mn1 Mn2 68.07(15)
O33 Mn1 Mn2 132.93(16)
O5 Mn1 Mn2 39.75(13)
O40 Mn1 Mn2 130.27(15)
O39 Mn1 Mn12 43.01(15)
O6 Mn1 Mn12 139.53(16)
O1 Mn1 Mn12 127.70(16)
O33 Mn1 Mn12 38.09(15)
O5 Mn1 Mn12 110.71(13)
O40 Mn1 Mn12 79.41(14)
Mn2 Mn1 Mn12 149.20(5)
O2 Mn2 O5 171.7(2)
O2 Mn2 O7 89.7(2)
O5 Mn2 O7 97.5(2)
O2 Mn2 N1 85.4(2)
O5 Mn2 N1 87.9(2)
O7 Mn2 N1 170.7(2)
O2 Mn2 O8 90.5(2)
O5 Mn2 O8 95.4(2)
O7 Mn2 O8 73.44(19)
N1 Mn2 O8 98.6(2)
O2 Mn2 O6 94.2(2)
O5 Mn2 O6 79.9(2)
O7 Mn2 O6 106.7(2)
N1 Mn2 O6 81.6(2)
O8 Mn2 O6 175.3(2)
O2 Mn2 Mn1 123.85(17)
O5 Mn2 Mn1 48.28(16)
O7 Mn2 Mn1 125.80(14)
N1 Mn2 Mn1 63.33(17)
O8 Mn2 Mn1 136.78(15)
O6 Mn2 Mn1 39.30(14)
O2 Mn2 Mn3 81.91(16)
O5 Mn2 Mn3 106.25(16)
O7 Mn2 Mn3 37.88(14)
N1 Mn2 Mn3 133.22(18)
O8 Mn2 Mn3 37.14(13)
O6 Mn2 Mn3 143.94(15)
Mn1 Mn2 Mn3 153.13(5)
O8 Mn3 O3 93.5(2)
O8 Mn3 O7 79.1(2)
O3 Mn3 O7 172.4(2)
O8 Mn3 O4 170.6(2)
O3 Mn3 O4 95.1(2)
O7 Mn3 O4 92.42(19)
O8 Mn3 O9 103.2(2)
O3 Mn3 O9 89.35(19)
O7 Mn3 O9 93.94(19)
O4 Mn3 O9 73.06(19)
O8 Mn3 N2 109.2(2)
O3 Mn3 N2 79.2(2)
O7 Mn3 N2 101.5(2)
O4 Mn3 N2 76.26(19)
O9 Mn3 N2 146.1(2)
O8 Mn3 Mn2 42.51(15)
O3 Mn3 Mn2 134.10(16)
O7 Mn3 Mn2 38.29(13)
O4 Mn3 Mn2 129.91(14)
O9 Mn3 Mn2 109.84(14)
N2 Mn3 Mn2 100.78(14)
O8 Mn3 Mn4 139.94(16)
O3 Mn3 Mn4 86.73(15)
O7 Mn3 Mn4 100.01(14)
O4 Mn3 Mn4 37.19(14)
O9 Mn3 Mn4 36.73(13)
N2 Mn3 Mn4 110.14(15)
Mn2 Mn3 Mn4 133.24(4)
O9 Mn4 O16 173.5(2)
O9 Mn4 O11 92.6(2)
O16 Mn4 O11 92.2(2)
O9 Mn4 O4 80.1(2)
O16 Mn4 O4 95.5(2)
O11 Mn4 O4 170.91(19)
O9 Mn4 O15 100.8(2)
O16 Mn4 O15 74.84(19)
O11 Mn4 O15 89.3(2)
O4 Mn4 O15 97.36(19)
O9 Mn4 O10 89.4(2)
O16 Mn4 O10 95.1(2)
O11 Mn4 O10 88.7(2)
O4 Mn4 O10 85.82(19)
O15 Mn4 O10 169.7(2)
O9 Mn4 Mn5 132.75(15)
O16 Mn4 Mn5 45.71(14)
O11 Mn4 Mn5 69.34(14)
O4 Mn4 Mn5 119.65(14)
O15 Mn4 Mn5 39.05(14)
O10 Mn4 Mn5 131.27(14)
O9 Mn4 Mn3 43.25(14)
O16 Mn4 Mn3 133.06(15)
O11 Mn4 Mn3 133.85(15)
O4 Mn4 Mn3 37.82(13)
O15 Mn4 Mn3 108.58(14)
O10 Mn4 Mn3 79.90(14)
Mn5 Mn4 Mn3 145.88(5)
O12 Mn5 O15 174.4(2)
O12 Mn5 O17 88.9(2)
O15 Mn5 O17 95.9(2)
O12 Mn5 N3 85.1(2)
O15 Mn5 N3 90.0(2)
O17 Mn5 N3 174.0(2)
O12 Mn5 O18 89.0(2)
O15 Mn5 O18 95.1(2)
O17 Mn5 O18 73.80(19)
N3 Mn5 O18 105.3(2)
O12 Mn5 O16 100.74(19)
O15 Mn5 O16 75.67(19)
O17 Mn5 O16 99.43(19)
N3 Mn5 O16 82.4(2)
O18 Mn5 O16 168.2(2)
O12 Mn5 Mn4 128.78(15)
O15 Mn5 Mn4 45.89(14)
O17 Mn5 Mn4 121.69(15)
N3 Mn5 Mn4 63.15(17)
O18 Mn5 Mn4 135.84(14)
O16 Mn5 Mn4 39.87(13)
O12 Mn5 Mn6 84.23(15)
O15 Mn5 Mn6 101.37(15)
O17 Mn5 Mn6 37.06(13)
N3 Mn5 Mn6 141.04(16)
O18 Mn5 Mn6 37.20(13)
O16 Mn5 Mn6 136.45(14)
Mn4 Mn5 Mn6 145.27(5)
O18 Mn6 O14 168.6(2)
O18 Mn6 O17 80.7(2)
O14 Mn6 O17 90.9(2)
O18 Mn6 O13 94.2(2)
O14 Mn6 O13 95.1(2)
O17 Mn6 O13 171.3(2)
O18 Mn6 O19 97.5(2)
O14 Mn6 O19 91.8(2)
O17 Mn6 O19 101.9(2)
O13 Mn6 O19 71.6(2)
O18 Mn6 N4 95.6(2)
O14 Mn6 N4 80.0(2)
O17 Mn6 N4 110.1(2)
O13 Mn6 N4 77.2(2)
O19 Mn6 N4 146.90(19)
O18 Mn6 Mn5 42.70(14)
O14 Mn6 Mn5 127.67(16)
O17 Mn6 Mn5 38.53(15)
O13 Mn6 Mn5 136.88(16)
O19 Mn6 Mn5 107.96(13)
N4 Mn6 Mn5 102.28(15)
O18 Mn6 Mn7 105.77(15)
O14 Mn6 Mn7 85.67(17)
O17 Mn6 Mn7 137.71(17)
O13 Mn6 Mn7 37.06(15)
O19 Mn6 Mn7 36.32(12)
N4 Mn6 Mn7 110.69(14)
Mn5 Mn6 Mn7 137.00(5)
O19 Mn7 O21 168.2(2)
O19 Mn7 O26 97.5(2)
O21 Mn7 O26 93.5(2)
O19 Mn7 O13 79.2(2)
O21 Mn7 O13 90.3(2)
O26 Mn7 O13 173.5(2)
O19 Mn7 O25 102.1(2)
O21 Mn7 O25 84.7(2)
O26 Mn7 O25 75.9(2)
O13 Mn7 O25 99.1(2)
O19 Mn7 O20 87.5(2)
O21 Mn7 O20 87.2(2)
O26 Mn7 O20 95.3(2)
O13 Mn7 O20 90.2(2)
O25 Mn7 O20 167.66(19)
O19 Mn7 Mn8 123.32(17)
O21 Mn7 Mn8 67.87(16)
O26 Mn7 Mn8 45.94(16)
O13 Mn7 Mn8 131.61(16)
O25 Mn7 Mn8 39.05(13)
O20 Mn7 Mn8 128.81(15)
O19 Mn7 Mn6 43.61(16)
O21 Mn7 Mn6 124.87(17)
O26 Mn7 Mn6 140.44(16)
O13 Mn7 Mn6 37.56(14)
O25 Mn7 Mn6 113.41(13)
O20 Mn7 Mn6 78.89(15)
Mn8 Mn7 Mn6 151.97(5)
O22 Mn8 O25 172.3(2)
O22 Mn8 O27 89.9(2)
O25 Mn8 O27 96.4(2)
O22 Mn8 N5 86.0(2)
O25 Mn8 N5 88.7(2)
O27 Mn8 N5 167.4(2)
O22 Mn8 O28 90.0(2)
O25 Mn8 O28 95.9(2)
O27 Mn8 O28 73.5(2)
N5 Mn8 O28 94.5(2)
O22 Mn8 O26 96.9(2)
O25 Mn8 O26 76.7(2)
O27 Mn8 O26 111.2(2)
N5 Mn8 O26 81.1(2)
O28 Mn8 O26 171.5(2)
O22 Mn8 Mn7 125.95(16)
O25 Mn8 Mn7 46.39(16)
O27 Mn8 Mn7 128.91(14)
N5 Mn8 Mn7 62.25(17)
O28 Mn8 Mn7 131.94(15)
O26 Mn8 Mn7 39.57(15)
O22 Mn8 Mn9 82.87(16)
O25 Mn8 Mn9 104.81(16)
O27 Mn8 Mn9 38.08(14)
N5 Mn8 Mn9 129.40(18)
O28 Mn8 Mn9 36.62(14)
O26 Mn8 Mn9 149.14(15)
Mn7 Mn8 Mn9 151.14(5)
O28 Mn9 O23 93.4(2)
O28 Mn9 O27 80.1(2)
O23 Mn9 O27 172.9(2)
O28 Mn9 O24 172.2(2)
O23 Mn9 O24 94.1(2)
O27 Mn9 O24 92.5(2)
O28 Mn9 O29 103.6(2)
O23 Mn9 O29 89.8(2)
O27 Mn9 O29 94.4(2)
O24 Mn9 O29 74.3(2)
O28 Mn9 N6 107.3(2)
O23 Mn9 N6 78.2(2)
O27 Mn9 N6 101.0(2)
O24 Mn9 N6 76.42(19)
O29 Mn9 N6 147.4(2)
O28 Mn9 Mn8 43.12(15)
O23 Mn9 Mn8 134.71(17)
O27 Mn9 Mn8 38.30(14)
O24 Mn9 Mn8 130.03(16)
O29 Mn9 Mn8 109.35(15)
N6 Mn9 Mn8 100.41(15)
O28 Mn9 Mn10 140.35(16)
O23 Mn9 Mn10 87.13(16)
O27 Mn9 Mn10 99.65(14)
O24 Mn9 Mn10 38.20(14)
O29 Mn9 Mn10 36.75(14)
N6 Mn9 Mn10 111.60(14)
Mn8 Mn9 Mn10 132.39(5)
O29 Mn10 O36 173.2(2)
O29 Mn10 O31 94.3(2)
O36 Mn10 O31 91.1(2)
O29 Mn10 O24 81.5(2)
O36 Mn10 O24 93.1(2)
O31 Mn10 O24 175.3(2)
O29 Mn10 O35 97.4(2)
O36 Mn10 O35 78.89(19)
O31 Mn10 O35 86.7(2)
O24 Mn10 O35 96.1(2)
O29 Mn10 O30 89.4(2)
O36 Mn10 O30 94.3(2)
O31 Mn10 O30 93.6(2)
O24 Mn10 O30 84.1(2)
O35 Mn10 O30 173.2(2)
O29 Mn10 Mn11 131.47(16)
O36 Mn10 Mn11 47.51(14)
O31 Mn10 Mn11 68.84(15)
O24 Mn10 Mn11 115.63(16)
O35 Mn10 Mn11 39.15(13)
O30 Mn10 Mn11 134.99(15)
O29 Mn10 Mn9 44.27(15)
O36 Mn10 Mn9 130.91(16)
O31 Mn10 Mn9 137.55(16)
O24 Mn10 Mn9 37.98(15)
O35 Mn10 Mn9 104.83(13)
O30 Mn10 Mn9 79.51(14)
Mn11 Mn10 Mn9 141.03(5)
O35 Mn11 O32 173.0(2)
O35 Mn11 O37 94.6(2)
O32 Mn11 O37 90.3(2)
O35 Mn11 N7 89.0(2)
O32 Mn11 N7 86.2(2)
O37 Mn11 N7 176.0(2)
O35 Mn11 O38 96.2(2)
O32 Mn11 O38 89.88(19)
O37 Mn11 O38 74.87(19)
N7 Mn11 O38 103.1(2)
O35 Mn11 O36 78.9(2)
O32 Mn11 O36 95.3(2)
O37 Mn11 O36 101.6(2)
N7 Mn11 O36 80.7(2)
O38 Mn11 O36 173.76(19)
O35 Mn11 Mn10 46.80(15)
O32 Mn11 Mn10 126.27(15)
O37 Mn11 Mn10 120.33(14)
N7 Mn11 Mn10 63.52(17)
O38 Mn11 Mn10 137.57(14)
O36 Mn11 Mn10 39.89(14)
O35 Mn11 Mn12 101.49(15)
O32 Mn11 Mn12 85.43(15)
O37 Mn11 Mn12 38.11(14)
N7 Mn11 Mn12 139.35(17)
O38 Mn11 Mn12 37.26(14)
O36 Mn11 Mn12 139.64(15)
Mn10 Mn11 Mn12 146.09(5)
O38 Mn12 O34 168.0(2)
O38 Mn12 O37 81.4(2)
O34 Mn12 O37 88.5(2)
O38 Mn12 O33 95.8(2)
O34 Mn12 O33 94.7(2)
O37 Mn12 O33 175.7(2)
O38 Mn12 O39 98.5(2)
O34 Mn12 O39 90.2(2)
O37 Mn12 O39 105.2(2)
O33 Mn12 O39 71.92(19)
O38 Mn12 N8 97.0(2)
O34 Mn12 N8 79.8(2)
O37 Mn12 N8 106.4(2)
O33 Mn12 N8 77.2(2)
O39 Mn12 N8 146.5(2)
O38 Mn12 Mn11 43.89(14)
O34 Mn12 Mn11 125.07(16)
O37 Mn12 Mn11 38.04(15)
O33 Mn12 Mn11 139.50(16)
O39 Mn12 Mn11 111.17(14)
N8 Mn12 Mn11 100.55(15)
O38 Mn12 Mn1 106.70(15)
O34 Mn12 Mn1 85.17(17)
O37 Mn12 Mn1 141.08(15)
O33 Mn12 Mn1 36.70(14)
O39 Mn12 Mn1 36.68(13)
N8 Mn12 Mn1 110.17(14)
Mn11 Mn12 Mn1 140.63(5)
O13 C32 C31 109.3(6)
O13 C32 H32A 109.8
C31 C32 H32A 109.8
O13 C32 H32B 109.8
C31 C32 H32B 109.8
H32A C32 H32B 108.3

loop_
_geom_bond_atom_site_label_1
_geom_bond_atom_site_label_2
_geom_bond_distance
C1 C2 1.471(11)
C1 H1A 0.9800
C1 H1B 0.9800
C1 H1C 0.9800
C2 N1 1.283(9)
C2 C3 1.470(11)
C3 C4 1.406(10)
C3 C8 1.413(10)
C4 C5 1.378(11)
C4 H4 0.9500
C5 C6 1.389(11)
C5 C9 1.526(10)
C6 C7 1.385(10)
C6 H6 0.9500
C7 C8 1.422(10)
C7 C10 1.501(10)
C8 O2 1.321(8)
C9 H9A 0.9800
C9 H9B 0.9800
C9 H9C 0.9800
C10 N2 1.486(9)
C10 H10A 0.9900
C10 H10B 0.9900
C11 C12 1.491(11)
C11 N2 1.498(9)
C11 H11A 0.9900
C11 H11B 0.9900
C12 O3 1.421(9)
C12 H12A 0.9900
C12 H12B 0.9900
C13 N2 1.473(9)
C13 C14 1.521(10)
C13 H13A 0.9900
C13 H13B 0.9900
C14 O4 1.420(8)
C14 H14A 0.9900
C14 H14B 0.9900
C15 O5 1.435(9)
C15 H15A 0.9800
C15 H15B 0.9800
C15 H15C 0.9800
C16 O6 1.427(9)
C16 H16A 0.9800
C16 H16B 0.9800
C16 H16C 0.9800
C17 O7 1.423(8)
C17 H17A 0.9800
C17 H17B 0.9800
C17 H17C 0.9800
C18 O8 1.421(9)
C18 H18A 0.9800
C18 H18B 0.9800
C18 H18C 0.9800
C19 O9 1.383(9)
C19 H19A 0.9800
C19 H19B 0.9800
C19 H19C 0.9800
C20 O10 1.450(10)
C20 H20A 0.9800
C20 H20B 0.9800
C20 H20C 0.9800
C21 C22 1.490(10)
C21 H21A 0.9800
C21 H21B 0.9800
C21 H21C 0.9800
C22 N3 1.292(10)
C22 C23 1.474(10)
C23 C28 1.395(11)
C23 C24 1.412(11)
C24 C25 1.378(11)
C24 H24 0.9500
C25 C26 1.391(12)
C25 C29 1.512(12)
C26 C27 1.377(11)
C26 H26 0.9500
C27 C28 1.408(10)
C27 C30 1.504(11)
C28 O12 1.341(9)
C29 H29A 0.9800
C29 H29B 0.9800
C29 H29C 0.9800
C30 N4 1.512(10)
C30 H30A 0.9900
C30 H30B 0.9900
C31 N4 1.468(10)
C31 C32 1.506(11)
C31 H31A 0.9900
C31 H31B 0.9900
C33 N4 1.456(11)
C33 C34 1.512(13)
C33 H33A 0.9900
C33 H33B 0.9900
C34 O14 1.400(10)
C34 H34A 0.9900
C34 H34B 0.9900
C35 O15 1.421(9)
C35 H35A 0.9800
C35 H35B 0.9800
C35 H35C 0.9800
C36 O16 1.403(9)
C36 H36A 0.9800
C36 H36B 0.9800
C36 H36C 0.9800
C37 O17 1.413(9)
C37 H37A 0.9800
C37 H37B 0.9800
C37 H37C 0.9800
C38 O18 1.407(8)
C38 H38A 0.9800
C38 H38B 0.9800
C38 H38C 0.9800
C39 O19 1.406(10)
C39 H39A 0.9800
C39 H39B 0.9800
C39 H39C 0.9800
C40 O20 1.414(13)
C40 H40A 0.9800
C40 H40B 0.9800
C40 H40C 0.9800
C41 C42 1.480(11)
C41 H41A 0.9800
C41 H41B 0.9800
C41 H41C 0.9800
C42 N5 1.303(9)
C42 C43 1.466(10)
C43 C44 1.383(9)
C43 C48 1.412(11)
C44 C45 1.396(10)
C44 H44 0.9500
C45 C46 1.364(11)
C45 C49 1.496(10)
C46 C47 1.373(10)
C46 H46 0.9500
C47 C48 1.409(11)
C47 C50 1.514(11)
C48 O22 1.341(8)
C49 H49A 0.9800
C49 H49B 0.9800
C49 H49C 0.9800
C50 N6 1.496(9)
C50 H50A 0.9900
C50 H50B 0.9900
C51 N6 1.487(10)
C51 C52 1.500(12)
C51 H51A 0.9900
C51 H51B 0.9900
C52 O23 1.426(9)
C52 H52A 0.9900
C52 H52B 0.9900
C53 N6 1.476(10)
C53 C54 1.517(11)
C53 H53A 0.9900
C53 H53B 0.9900
C54 O24 1.416(9)
C54 H54A 0.9900
C54 H54B 0.9900
C55 O25 1.422(8)
C55 H55A 0.9800
C55 H55B 0.9800
C55 H55C 0.9800
C56 O26 1.402(10)
C56 H56A 0.9800
C56 H56B 0.9800
C56 H56C 0.9800
C57 O27 1.424(9)
C57 H57A 0.9800
C57 H57B 0.9800
C57 H57C 0.9800
C58 O28 1.397(9)
C58 H58A 0.9800
C58 H58B 0.9800
C58 H58C 0.9800
C59 O29 1.412(10)
C59 H59A 0.9800
C59 H59B 0.9800
C59 H59C 0.9800
C60 O30 1.408(11)
C60 H60A 0.9800
C60 H60B 0.9800
C60 H60C 0.9800
C61 C62 1.501(11)
C61 H61A 0.9800
C61 H61B 0.9800
C61 H61C 0.9800
C62 N7 1.291(9)
C62 C63 1.479(10)
C63 C64 1.404(10)
C63 C68 1.406(11)
C64 C65 1.400(11)
C64 H64 0.9500
C65 C66 1.383(12)
C65 C69 1.521(10)
C66 C67 1.354(10)
C66 H66 0.9500
C67 C68 1.421(10)
C67 C70 1.507(11)
C68 O32 1.342(8)
C69 H69A 0.9800
C69 H69B 0.9800
C69 H69C 0.9800
C70 N8 1.494(10)
C70 H70A 0.9900
C70 H70B 0.9900
C71 N8 1.478(9)
C71 C72 1.514(11)
C71 H71A 0.9900
C71 H71B 0.9900
C72 O33 1.408(9)
C72 H72A 0.9900
C72 H72B 0.9900
C73 N8 1.472(10)
C73 C74 1.498(11)
C73 H73A 0.9900
C73 H73B 0.9900
C74 O34 1.431(10)
C74 H74A 0.9900
C74 H74B 0.9900
C75 O35 1.414(9)
C75 H75A 0.9800
C75 H75B 0.9800
C75 H75C 0.9800
C76 O36 1.412(9)
C76 H76A 0.9800
C76 H76B 0.9800
C76 H76C 0.9800
C77 O37 1.423(9)
C77 H77A 0.9800
C77 H77B 0.9800
C77 H77C 0.9800
C78 O38 1.428(9)
C78 H78A 0.9800
C78 H78B 0.9800
C78 H78C 0.9800
C79 O39 1.422(9)
C79 H79A 0.9800
C79 H79B 0.9800
C79 H79C 0.9800
C80 O40 1.438(11)
C80 H80A 0.9800
C80 H80B 0.9800
C80 H80C 0.9800
N1 O1 1.375(8)
N1 Mn2 2.042(6)
N2 Mn3 2.458(6)
N3 O11 1.374(7)
N3 Mn5 2.065(6)
N4 Mn6 2.411(7)
N5 O21 1.365(8)
N5 Mn8 2.034(6)
N6 Mn9 2.491(6)
N7 O31 1.364(7)
N7 Mn11 2.031(6)
N8 Mn12 2.424(6)
O1 Mn1 1.928(5)
O2 Mn2 1.859(5)
O3 Mn3 1.923(5)
O4 Mn4 1.944(5)
O4 Mn3 1.972(5)
O5 Mn2 1.918(5)
O5 Mn1 2.240(5)
O6 Mn1 1.908(5)
O6 Mn2 2.141(5)
O7 Mn3 1.945(5)
O7 Mn2 1.963(5)
O8 Mn3 1.888(5)
O8 Mn2 2.113(5)
O9 Mn4 1.887(5)
O9 Mn3 2.162(5)
O10 Mn4 2.257(5)
O10 H10 0.873(10)
O11 Mn4 1.921(5)
O12 Mn5 1.876(5)
O13 C32 1.426(9)
O13 Mn7 1.959(5)
O13 Mn6 1.981(5)
O14 Mn6 1.913(5)
O15 Mn5 1.884(5)
O15 Mn4 2.148(5)
O16 Mn4 1.916(5)
O16 Mn5 2.139(5)
O17 Mn6 1.917(5)
O17 Mn5 1.981(5)
O18 Mn6 1.892(5)
O18 Mn5 2.122(4)
O19 Mn7 1.885(5)
O19 Mn6 2.195(5)
O20 Mn7 2.292(6)
O20 H20 0.890(10)
O21 Mn7 1.918(5)
O22 Mn8 1.882(5)
O23 Mn9 1.919(5)
O24 Mn9 1.962(5)
O24 Mn10 1.972(5)
O25 Mn8 1.905(5)
O25 Mn7 2.189(5)
O26 Mn7 1.926(6)
O26 Mn8 2.172(5)
O27 Mn9 1.961(5)
O27 Mn8 1.971(5)
O28 Mn9 1.873(5)
O28 Mn8 2.147(5)
O29 Mn10 1.875(5)
O29 Mn9 2.188(5)
O30 Mn10 2.279(5)
O30 H30 0.888(10)
O31 Mn10 1.949(5)
O32 Mn11 1.891(5)
O33 Mn1 1.941(5)
O33 Mn12 2.003(5)
O34 Mn12 1.920(6)
O35 Mn11 1.878(5)
O35 Mn10 2.168(5)
O36 Mn10 1.905(5)
O36 Mn11 2.190(5)
O37 Mn11 1.956(5)
O37 Mn12 1.960(5)
O38 Mn12 1.889(5)
O38 Mn11 2.163(5)
O39 Mn1 1.903(5)
O39 Mn12 2.173(5)
O40 Mn1 2.254(6)
O40 H40 0.888(10)
Mn1 Mn2 2.9986(17)
Mn1 Mn12 3.1335(16)
Mn2 Mn3 3.0766(17)
Mn3 Mn4 3.1071(17)
Mn4 Mn5 2.9795(17)
Mn5 Mn6 3.0806(16)
Mn6 Mn7 3.1336(18)
Mn7 Mn8 3.0135(17)
Mn8 Mn9 3.0905(18)
Mn9 Mn10 3.0962(16)
Mn10 Mn11 2.9671(18)
Mn11 Mn12 3.0826(18)
C32 H32A 0.9900
C32 H32B 0.9900

loop_
_geom_torsion_atom_site_label_1
_geom_torsion_atom_site_label_2
_geom_torsion_atom_site_label_3
_geom_torsion_atom_site_label_4
_geom_torsion
N1 C2 C3 C4 -154.0(8)
C1 C2 C3 C4 26.6(12)
N1 C2 C3 C8 27.7(11)
C1 C2 C3 C8 -151.7(8)
C8 C3 C4 C5 -1.8(12)
C2 C3 C4 C5 179.9(8)
C3 C4 C5 C6 3.8(13)
C3 C4 C5 C9 -179.0(8)
C4 C5 C6 C7 -4.4(12)
C9 C5 C6 C7 178.3(8)
C5 C6 C7 C8 3.0(12)
C5 C6 C7 C10 -176.5(7)
C4 C3 C8 O2 -177.8(7)
C2 C3 C8 O2 0.6(11)
C4 C3 C8 C7 0.4(11)
C2 C3 C8 C7 178.7(7)
C6 C7 C8 O2 177.2(7)
C10 C7 C8 O2 -3.3(10)
C6 C7 C8 C3 -1.0(11)
C10 C7 C8 C3 178.5(7)
C6 C7 C10 N2 94.7(8)
C8 C7 C10 N2 -84.7(8)
N2 C11 C12 O3 55.3(8)
N2 C13 C14 O4 46.3(8)
N3 C22 C23 C28 27.8(10)
C21 C22 C23 C28 -151.5(7)
N3 C22 C23 C24 -149.0(7)
C21 C22 C23 C24 31.7(10)
C28 C23 C24 C25 -1.4(11)
C22 C23 C24 C25 175.5(7)
C23 C24 C25 C26 0.4(11)
C23 C24 C25 C29 -178.6(7)
C24 C25 C26 C27 0.0(11)
C29 C25 C26 C27 178.9(7)
C25 C26 C27 C28 0.7(11)
C25 C26 C27 C30 -179.0(7)
C24 C23 C28 O12 -176.0(6)
C22 C23 C28 O12 7.3(11)
C24 C23 C28 C27 2.0(11)
C22 C23 C28 C27 -174.8(7)
C26 C27 C28 O12 176.4(6)
C30 C27 C28 O12 -4.0(10)
C26 C27 C28 C23 -1.6(10)
C30 C27 C28 C23 178.0(7)
C26 C27 C30 N4 93.7(9)
C28 C27 C30 N4 -86.0(8)
N4 C33 C34 O14 -55.2(9)
N5 C42 C43 C44 -159.2(7)
C41 C42 C43 C44 22.5(11)
N5 C42 C43 C48 23.7(11)
C41 C42 C43 C48 -154.6(7)
C48 C43 C44 C45 -0.5(11)
C42 C43 C44 C45 -177.7(7)
C43 C44 C45 C46 -2.8(11)
C43 C44 C45 C49 176.9(7)
C44 C45 C46 C47 1.8(11)
C49 C45 C46 C47 -177.8(7)
C45 C46 C47 C48 2.4(12)
C45 C46 C47 C50 -177.2(7)
C46 C47 C48 O22 172.7(7)
C50 C47 C48 O22 -7.7(10)
C46 C47 C48 C43 -5.6(11)
C50 C47 C48 C43 173.9(6)
C44 C43 C48 O22 -173.6(6)
C42 C43 C48 O22 3.5(11)
C44 C43 C48 C47 4.7(10)
C42 C43 C48 C47 -178.2(7)
C46 C47 C50 N6 96.1(8)
C48 C47 C50 N6 -83.5(8)
N6 C51 C52 O23 54.3(9)
N6 C53 C54 O24 49.4(9)
N7 C62 C63 C64 -150.8(7)
C61 C62 C63 C64 28.6(11)
N7 C62 C63 C68 28.1(10)
C61 C62 C63 C68 -152.4(8)
C68 C63 C64 C65 -0.1(11)
C62 C63 C64 C65 178.8(7)
C63 C64 C65 C66 -1.8(11)
C63 C64 C65 C69 180.0(7)
C64 C65 C66 C67 0.0(11)
C69 C65 C66 C67 178.2(7)
C65 C66 C67 C68 3.7(11)
C65 C66 C67 C70 -175.2(7)
C64 C63 C68 O32 -177.5(6)
C62 C63 C68 O32 3.5(11)
C64 C63 C68 C67 3.8(10)
C62 C63 C68 C67 -175.2(6)
C66 C67 C68 O32 175.7(6)
C70 C67 C68 O32 -5.4(10)
C66 C67 C68 C63 -5.5(10)
C70 C67 C68 C63 173.4(6)
C66 C67 C70 N8 94.1(8)
C68 C67 C70 N8 -84.8(8)
N8 C71 C72 O33 -50.7(9)
N8 C73 C74 O34 -61.0(8)
C3 C2 N1 O1 -174.5(6)
C1 C2 N1 O1 4.9(11)
C3 C2 N1 Mn2 -4.4(10)
C1 C2 N1 Mn2 174.9(6)
C14 C13 N2 C10 -170.0(6)
C14 C13 N2 C11 68.2(7)
C14 C13 N2 Mn3 -38.3(6)
C7 C10 N2 C13 168.4(6)
C7 C10 N2 C11 -70.1(8)
C7 C10 N2 Mn3 49.2(7)
C12 C11 N2 C13 -136.3(6)
C12 C11 N2 C10 103.3(7)
C12 C11 N2 Mn3 -28.9(7)
C23 C22 N3 O11 -178.3(6)
C21 C22 N3 O11 1.1(10)
C23 C22 N3 Mn5 -10.3(9)
C21 C22 N3 Mn5 169.0(5)
C34 C33 N4 C31 135.8(7)
C34 C33 N4 C30 -100.6(8)
C34 C33 N4 Mn6 28.4(7)
C32 C31 N4 C33 -66.1(9)
C32 C31 N4 C30 172.2(6)
C32 C31 N4 Mn6 41.2(7)
C27 C30 N4 C33 179.2(7)
C27 C30 N4 C31 -56.8(8)
C27 C30 N4 Mn6 62.9(8)
C43 C42 N5 O21 -177.3(6)
C41 C42 N5 O21 1.0(11)
C43 C42 N5 Mn8 -2.7(10)
C41 C42 N5 Mn8 175.6(6)
C54 C53 N6 C51 68.6(8)
C54 C53 N6 C50 -168.6(6)
C54 C53 N6 Mn9 -36.7(7)
C52 C51 N6 C53 -132.1(7)
C52 C51 N6 C50 106.2(7)
C52 C51 N6 Mn9 -26.2(7)
C47 C50 N6 C53 172.1(6)
C47 C50 N6 C51 -66.0(8)
C47 C50 N6 Mn9 53.3(7)
C63 C62 N7 O31 -176.1(6)
C61 C62 N7 O31 4.4(11)
C63 C62 N7 Mn11 -5.8(10)
C61 C62 N7 Mn11 174.7(6)
C74 C73 N8 C71 136.9(7)
C74 C73 N8 C70 -102.1(7)
C74 C73 N8 Mn12 29.3(7)
C72 C71 N8 C73 -67.0(8)
C72 C71 N8 C70 173.0(6)
C72 C71 N8 Mn12 39.4(7)
C67 C70 N8 C73 175.6(6)
C67 C70 N8 C71 -62.0(8)
C67 C70 N8 Mn12 58.9(8)
C2 N1 O1 Mn1 158.5(6)
Mn2 N1 O1 Mn1 -12.9(6)
C3 C8 O2 Mn2 -51.6(8)
C7 C8 O2 Mn2 130.2(6)
C11 C12 O3 Mn3 -54.1(8)
C13 C14 O4 Mn4 -173.0(4)
C13 C14 O4 Mn3 -29.4(8)
C22 N3 O11 Mn4 162.7(5)
Mn5 N3 O11 Mn4 -6.8(5)
C23 C28 O12 Mn5 -58.1(8)
C27 C28 O12 Mn5 124.0(6)
C33 C34 O14 Mn6 53.5(7)
C42 N5 O21 Mn7 158.4(6)
Mn8 N5 O21 Mn7 -16.7(6)
C47 C48 O22 Mn8 131.0(6)
C43 C48 O22 Mn8 -50.7(8)
C51 C52 O23 Mn9 -57.0(8)
C53 C54 O24 Mn9 -36.3(8)
C53 C54 O24 Mn10 -174.7(5)
C62 N7 O31 Mn10 162.3(5)
Mn11 N7 O31 Mn10 -9.0(6)
C63 C68 O32 Mn11 -54.0(8)
C67 C68 O32 Mn11 124.7(6)
C71 C72 O33 Mn1 172.5(5)
C71 C72 O33 Mn12 34.5(8)
C73 C74 O34 Mn12 61.6(7)
C8 O2 Mn2 O7 -116.6(5)
C8 O2 Mn2 N1 55.4(5)
C8 O2 Mn2 O8 -43.2(5)
C8 O2 Mn2 O6 136.6(5)
C8 O2 Mn2 Mn1 108.8(5)
C8 O2 Mn2 Mn3 -79.4(5)
C18 O8 Mn3 O3 -14.5(7)
Mn2 O8 Mn3 O3 164.8(2)
C18 O8 Mn3 O7 167.2(7)
Mn2 O8 Mn3 O7 -13.5(2)
C18 O8 Mn3 O9 75.6(6)
Mn2 O8 Mn3 O9 -105.0(2)
C18 O8 Mn3 N2 -94.3(6)
Mn2 O8 Mn3 N2 85.0(2)
C18 O8 Mn3 Mn2 -179.3(7)
C18 O8 Mn3 Mn4 74.6(7)
Mn2 O8 Mn3 Mn4 -106.1(2)
C19 O9 Mn4 O11 11.5(6)
Mn3 O9 Mn4 O11 164.5(2)
C19 O9 Mn4 O4 -163.1(6)
Mn3 O9 Mn4 O4 -10.00(19)
C19 O9 Mn4 O15 101.3(5)
Mn3 O9 Mn4 O15 -105.7(2)
C19 O9 Mn4 O10 -77.2(5)
Mn3 O9 Mn4 O10 75.9(2)
C19 O9 Mn4 Mn5 75.4(6)
Mn3 O9 Mn4 Mn5 -131.50(13)
C19 O9 Mn4 Mn3 -153.1(6)
C28 O12 Mn5 O17 -123.5(5)
C28 O12 Mn5 N3 55.8(5)
C28 O12 Mn5 O18 -49.7(5)
C28 O12 Mn5 O16 137.1(4)
C28 O12 Mn5 Mn4 105.3(4)
C28 O12 Mn5 Mn6 -86.7(4)
C35 O15 Mn5 O17 96.5(6)
Mn4 O15 Mn5 O17 -129.4(2)
C35 O15 Mn5 N3 -83.1(6)
Mn4 O15 Mn5 N3 51.0(2)
C35 O15 Mn5 O18 22.3(6)
Mn4 O15 Mn5 O18 156.37(19)
C35 O15 Mn5 O16 -165.3(6)
Mn4 O15 Mn5 O16 -31.17(18)
C35 O15 Mn5 Mn4 -134.1(7)
C35 O15 Mn5 Mn6 59.3(6)
Mn4 O15 Mn5 Mn6 -166.54(12)
C38 O18 Mn6 O14 -137.6(11)
Mn5 O18 Mn6 O14 35.8(13)
C38 O18 Mn6 O17 179.2(6)
Mn5 O18 Mn6 O17 -7.4(2)
C38 O18 Mn6 O13 6.2(6)
Mn5 O18 Mn6 O13 179.6(2)
C38 O18 Mn6 O19 78.2(6)
Mn5 O18 Mn6 O19 -108.4(2)
C38 O18 Mn6 N4 -71.3(6)
Mn5 O18 Mn6 N4 102.1(2)
C38 O18 Mn6 Mn5 -173.4(7)
C38 O18 Mn6 Mn7 42.1(6)
Mn5 O18 Mn6 Mn7 -144.55(14)
C39 O19 Mn7 O21 143.3(11)
Mn6 O19 Mn7 O21 -13.4(13)
C39 O19 Mn7 O26 -14.9(7)
Mn6 O19 Mn7 O26 -171.6(2)
C39 O19 Mn7 O13 170.9(7)
Mn6 O19 Mn7 O13 14.2(2)
C39 O19 Mn7 O25 -92.0(7)
Mn6 O19 Mn7 O25 111.3(2)
C39 O19 Mn7 O20 80.2(7)
Mn6 O19 Mn7 O20 -76.5(2)
C39 O19 Mn7 Mn8 -56.0(7)
Mn6 O19 Mn7 Mn8 147.29(12)
C39 O19 Mn7 Mn6 156.7(8)
C48 O22 Mn8 O27 -114.9(5)
C48 O22 Mn8 N5 53.2(5)
C48 O22 Mn8 O28 -41.3(5)
C48 O22 Mn8 O26 133.8(5)
C48 O22 Mn8 Mn7 104.3(5)
C48 O22 Mn8 Mn9 -77.3(5)
C58 O28 Mn9 O23 -21.8(6)
Mn8 O28 Mn9 O23 165.5(2)
C58 O28 Mn9 O27 161.0(6)
Mn8 O28 Mn9 O27 -11.7(2)
C58 O28 Mn9 O29 68.8(6)
Mn8 O28 Mn9 O29 -103.9(2)
C58 O28 Mn9 N6 -100.5(6)
Mn8 O28 Mn9 N6 86.9(2)
C58 O28 Mn9 Mn8 172.7(7)
C58 O28 Mn9 Mn10 67.8(7)
Mn8 O28 Mn9 Mn10 -104.9(2)
C59 O29 Mn10 O31 19.8(6)
Mn9 O29 Mn10 O31 169.1(2)
C59 O29 Mn10 O24 -157.9(6)
Mn9 O29 Mn10 O24 -8.6(2)
C59 O29 Mn10 O35 107.0(6)
Mn9 O29 Mn10 O35 -103.7(2)
C59 O29 Mn10 O30 -73.8(6)
Mn9 O29 Mn10 O30 75.6(2)
C59 O29 Mn10 Mn11 85.2(7)
Mn9 O29 Mn10 Mn11 -125.44(15)
C59 O29 Mn10 Mn9 -149.4(7)
C75 O35 Mn11 O37 101.0(6)
Mn10 O35 Mn11 O37 -128.3(2)
C75 O35 Mn11 N7 -77.4(6)
Mn10 O35 Mn11 N7 53.4(2)
C75 O35 Mn11 O38 25.7(6)
Mn10 O35 Mn11 O38 156.49(19)
C75 O35 Mn11 O36 -158.1(6)
Mn10 O35 Mn11 O36 -27.35(19)
C75 O35 Mn11 Mn10 -130.8(6)
C75 O35 Mn11 Mn12 63.1(6)
Mn10 O35 Mn11 Mn12 -166.16(13)
C68 O32 Mn11 O37 -121.8(5)
C68 O32 Mn11 N7 56.2(5)
C68 O32 Mn11 O38 -46.9(5)
C68 O32 Mn11 O36 136.5(5)
C68 O32 Mn11 Mn10 109.1(4)
C68 O32 Mn11 Mn12 -84.0(4)
C78 O38 Mn12 O34 -145.5(10)
Mn11 O38 Mn12 O34 24.6(12)
C78 O38 Mn12 O37 -177.7(6)
Mn11 O38 Mn12 O37 -7.6(2)
C78 O38 Mn12 O33 5.6(6)
Mn11 O38 Mn12 O33 175.7(2)
C78 O38 Mn12 O39 78.1(6)
Mn11 O38 Mn12 O39 -111.8(2)
C78 O38 Mn12 N8 -72.2(6)
Mn11 O38 Mn12 N8 98.0(2)
C78 O38 Mn12 Mn11 -170.2(7)
C78 O38 Mn12 Mn1 41.4(6)
Mn11 O38 Mn12 Mn1 -148.47(12)
Mn7 O13 C32 C31 172.3(5)
Mn6 O13 C32 C31 27.9(9)
N4 C31 C32 O13 -47.9(9)

loop_
_platon_squeeze_void_nr
_platon_squeeze_void_average_x
_platon_squeeze_void_average_y
_platon_squeeze_void_average_z
_platon_squeeze_void_volume
_platon_squeeze_void_count_electrons
_platon_squeeze_void_content
1 0.500 0.000 1.000 1502 307 ' '
2 0.000 0.500 0.500 1502 307 ' '
3 0.000 0.500 0.000 14 2 ' '
4 0.179 0.654 0.144 23 4 ' '
5 0.320 0.154 0.356 23 3 ' '
6 0.500 0.000 0.500 14 2 ' '
7 0.679 0.846 0.644 23 4 ' '
8 0.821 0.346 0.856 23 3 ' '
